data_7012615
loop_
_publ_author_name
'Brechin, Euan K.'
'Christou, George'
'Soler, Monica'
'Helliwell, Madeleine'
'Teat, Simon J.'

_publ_section_title
;
 Novel octanuclear and enneanuclear manganese clusters with carboxylate
 and pyrimidine ligands
;
_journal_issue 4
_journal_name_full 'Dalton Transactions'
_journal_page_first 513
_journal_paper_doi 10.1039/b212347a
_journal_year 2003
_chemical_formula_sum 'C113 H101 Cl4 Mn9 N2 O37'
_chemical_formula_weight 2715.22
_chemical_name_systematic
; 
? 
;
_space_group_IT_number 2
_symmetry_cell_setting triclinic
_symmetry_space_group_name_Hall '-P 1'
_symmetry_space_group_name_H-M 'P -1'
_atom_sites_solution_hydrogens geom
_atom_sites_solution_primary direct
_atom_sites_solution_secondary difmap
_audit_creation_method SHELXL-97
_cell_angle_alpha 82.629(7)
_cell_angle_beta 78.476(6)
_cell_angle_gamma 79.163(6)
_cell_formula_units_Z 2
_cell_length_a 16.999(5)
_cell_length_b 17.190(5)
_cell_length_c 20.444(6)
_cell_measurement_reflns_used 1638
_cell_measurement_temperature 100(2)
_cell_measurement_theta_max 19.58
_cell_measurement_theta_min 2.27
_cell_volume 5724(3)
_computing_cell_refinement 'Bruker SMART'
_computing_data_collection 'Bruker SMART'
_computing_data_reduction 'Bruker SAINT'
_computing_molecular_graphics 'Bruker SHELXTL'
_computing_publication_material 'Bruker SHELXTL'
_computing_structure_refinement 'Bruker SHELXTL'
_computing_structure_solution 'Bruker SHELXTL'
_diffrn_ambient_temperature 100(2)
_diffrn_measured_fraction_theta_full 0.982
_diffrn_measured_fraction_theta_max 0.982
_diffrn_measurement_device_type 'CCD area detector'
_diffrn_measurement_method 'phi and omega scans'
_diffrn_radiation_monochromator graphite
_diffrn_radiation_source 'fine-focus sealed tube'
_diffrn_radiation_type MoK\a
_diffrn_radiation_wavelength 0.71073
_diffrn_reflns_av_R_equivalents 0.1382
_diffrn_reflns_av_sigmaI/netI 0.3673
_diffrn_reflns_limit_h_max 20
_diffrn_reflns_limit_h_min -20
_diffrn_reflns_limit_k_max 20
_diffrn_reflns_limit_k_min -20
_diffrn_reflns_limit_l_max 24
_diffrn_reflns_limit_l_min -12
_diffrn_reflns_number 29874
_diffrn_reflns_theta_full 25.03
_diffrn_reflns_theta_max 25.03
_diffrn_reflns_theta_min 1.58
_exptl_absorpt_coefficient_mu 1.136
_exptl_absorpt_correction_type none
_exptl_crystal_colour Brown
_exptl_crystal_density_diffrn 1.576
_exptl_crystal_density_method 'not measured'
_exptl_crystal_description 'Thin plate'
_exptl_crystal_F_000 2764
_exptl_crystal_size_max 0.40
_exptl_crystal_size_mid 0.30
_exptl_crystal_size_min 0.05
_refine_diff_density_max 1.410
_refine_diff_density_min -0.860
_refine_diff_density_rms 0.121
_refine_ls_extinction_method none
_refine_ls_goodness_of_fit_ref 0.763
_refine_ls_hydrogen_treatment mixed
_refine_ls_matrix_type full
_refine_ls_number_parameters 1418
_refine_ls_number_reflns 19870
_refine_ls_number_restraints 1370
_refine_ls_restrained_S_all 0.748
_refine_ls_R_factor_all 0.1964
_refine_ls_R_factor_gt 0.0806
_refine_ls_shift/su_max 0.007
_refine_ls_shift/su_mean 0.000
_refine_ls_structure_factor_coef Fsqd
_refine_ls_weighting_details 'calc w=1/[\s^2^(Fo^2^)+(0.0260P)^2^+0.0000P] where P=(Fo^2^+2Fc^2^)/3'
_refine_ls_weighting_scheme calc
_refine_ls_wR_factor_gt 0.1477
_refine_ls_wR_factor_ref 0.1782
_reflns_number_gt 6641
_reflns_number_total 19870
_reflns_threshold_expression >2sigma(I)
_cod_data_source_file b212347a.txt
_cod_data_source_block s1069m
_cod_depositor_comments
;
The following automatic conversions were performed:
'_symmetry_cell_setting' value 'Triclinic' changed to 'triclinic'
according to '/home/saulius/struct/CIF-dictionaries/cif_core.dic'
dictionary named 'cif_core.dic' version 2.4.1 from 2010-06-29.

Automatic conversion script
Id: cif_fix_enum 1527 2010-12-29 10:47:43Z saulius 
;
_cod_original_cell_volume 5723(3)
_cod_original_sg_symbol_H-M 'P-1   '
_cod_database_code 7012615

loop_
_symmetry_equiv_pos_as_xyz
'x, y, z'
'-x, -y, -z'

loop_
_atom_site_label
_atom_site_type_symbol
_atom_site_fract_x
_atom_site_fract_y
_atom_site_fract_z
_atom_site_U_iso_or_equiv
_atom_site_adp_type
_atom_site_occupancy
_atom_site_symmetry_multiplicity
_atom_site_calc_flag
_atom_site_refinement_flags
_atom_site_disorder_assembly
_atom_site_disorder_group
Mn1 Mn 0.76496(9) 0.48454(8) 0.27793(8) 0.0240(4) Uani 1 1 d U . .
Mn2 Mn 0.72098(8) 0.33087(8) 0.28788(8) 0.0203(4) Uani 1 1 d U . .
Mn3 Mn 0.59596(8) 0.23938(8) 0.34111(8) 0.0228(4) Uani 1 1 d U . .
Mn4 Mn 0.81149(9) 0.23280(8) 0.15109(8) 0.0229(4) Uani 1 1 d U . .
Mn5 Mn 0.62803(9) 0.27490(9) 0.17717(8) 0.0229(4) Uani 1 1 d U . .
Mn6 Mn 0.73747(9) 0.42326(8) 0.13468(8) 0.0228(4) Uani 1 1 d U . .
Mn7 Mn 0.90939(8) 0.21939(9) 0.27700(8) 0.0224(4) Uani 1 1 d U . .
Mn8 Mn 0.86466(8) 0.34668(8) 0.37196(8) 0.0224(4) Uani 1 1 d U . .
Mn9 Mn 0.76734(8) 0.18710(8) 0.40544(8) 0.0215(4) Uani 1 1 d U . .
N1 N 0.5242(5) 0.4846(4) 0.3035(4) 0.0242(19) Uani 1 1 d U . .
N2 N 0.5929(5) 0.4213(5) 0.4508(4) 0.027(2) Uani 1 1 d U . .
O1 O 0.7219(3) 0.4240(3) 0.2274(3) 0.0191(13) Uani 1 1 d U . .
O2 O 0.7695(3) 0.3916(3) 0.3363(3) 0.0187(13) Uani 1 1 d U . .
O3 O 0.7482(4) 0.5828(4) 0.2171(4) 0.0286(16) Uani 1 1 d U . .
O4 O 0.7594(4) 0.5311(4) 0.1187(3) 0.0297(17) Uani 1 1 d U . .
O5 O 0.8089(4) 0.5462(4) 0.3329(3) 0.0278(16) Uani 1 1 d U . .
O6 O 0.8963(4) 0.4475(4) 0.3788(3) 0.0263(16) Uani 1 1 d U . .
O7 O 0.8868(4) 0.4599(4) 0.2220(3) 0.0286(17) Uani 1 1 d U . .
O8 O 0.9409(4) 0.3398(4) 0.2648(3) 0.0257(15) Uani 1 1 d U . .
O9 O 0.6327(4) 0.5204(4) 0.3313(3) 0.0276(16) Uani 1 1 d U . .
O11 O 0.6251(3) 0.3050(3) 0.2650(3) 0.0229(13) Uani 1 1 d U . .
O12 O 0.6930(3) 0.2568(3) 0.3624(3) 0.0212(14) Uani 1 1 d U . .
O13 O 0.8210(3) 0.2569(3) 0.2335(3) 0.0226(14) Uani 1 1 d U . .
O14 O 0.6551(4) 0.1257(3) 0.3036(3) 0.0232(15) Uani 1 1 d U . .
O15 O 0.7165(4) 0.1608(4) 0.1995(3) 0.0301(16) Uani 1 1 d U . .
O16 O 0.5653(4) 0.1777(4) 0.4256(3) 0.0286(17) Uani 1 1 d U . .
O17 O 0.6892(4) 0.1198(3) 0.4493(3) 0.0244(16) Uani 1 1 d U . .
O18 O 0.4925(4) 0.2307(4) 0.3164(3) 0.0252(16) Uani 1 1 d U . .
O19 O 0.5320(4) 0.2246(4) 0.2051(3) 0.0292(17) Uani 1 1 d U . .
O20 O 0.5355(4) 0.3506(4) 0.3928(3) 0.0252(16) Uani 1 1 d U . .
O21 O 0.7249(3) 0.3183(3) 0.1474(3) 0.0220(14) Uani 1 1 d U . .
O22 O 0.7860(4) 0.2025(4) 0.0685(3) 0.0337(17) Uani 1 1 d U . .
O23 O 0.6493(4) 0.2285(4) 0.0889(3) 0.0325(17) Uani 1 1 d U . .
O24 O 0.9053(4) 0.1489(4) 0.1371(3) 0.0309(17) Uani 1 1 d U . .
O25 O 0.9863(4) 0.1760(4) 0.2017(3) 0.0237(16) Uani 1 1 d U . .
O26 O 0.8831(4) 0.3192(4) 0.0931(3) 0.0301(16) Uani 1 1 d U . .
O27 O 0.7974(4) 0.4093(4) 0.0429(3) 0.0256(16) Uani 1 1 d U . .
O28 O 0.5484(4) 0.3715(4) 0.1416(3) 0.0296(17) Uani 1 1 d U . .
O29 O 0.6229(4) 0.4713(3) 0.1129(3) 0.0251(16) Uani 1 1 d U . .
O30 O 0.8454(3) 0.2475(3) 0.3597(3) 0.0153(15) Uiso 1 1 d U . .
O31 O 1.0011(3) 0.1899(3) 0.3262(3) 0.0226(15) Uani 1 1 d U . .
O32 O 0.9711(4) 0.2901(3) 0.3954(3) 0.0232(16) Uani 1 1 d U . .
O33 O 0.8708(4) 0.1050(4) 0.3097(3) 0.0270(16) Uani 1 1 d U . .
O34 O 0.8512(3) 0.0936(3) 0.4202(3) 0.0263(17) Uani 1 1 d U . .
O35 O 0.8123(4) 0.3443(4) 0.4751(3) 0.0235(15) Uani 1 1 d U . .
O36 O 0.7559(4) 0.2331(4) 0.4957(3) 0.0315(17) Uani 1 1 d U . .
C1 C 0.7441(6) 0.5881(6) 0.1550(6) 0.025(2) Uani 1 1 d U . .
C2 C 0.7216(5) 0.6688(6) 0.1232(5) 0.026(2) Uani 1 1 d U . .
C3 C 0.7304(6) 0.7349(6) 0.1486(6) 0.039(3) Uani 1 1 d U . .
H3 H 0.7544 0.7297 0.1874 0.046 Uiso 1 1 calc R . .
C4 C 0.7046(7) 0.8112(6) 0.1186(7) 0.051(3) Uani 1 1 d U . .
H4 H 0.7092 0.8574 0.1378 0.061 Uiso 1 1 calc R . .
C5 C 0.6731(7) 0.8177(7) 0.0618(6) 0.051(3) Uani 1 1 d U . .
H5 H 0.6588 0.8689 0.0394 0.061 Uiso 1 1 calc R . .
C6 C 0.6619(7) 0.7530(7) 0.0368(6) 0.049(3) Uani 1 1 d U . .
H6 H 0.6370 0.7586 -0.0016 0.058 Uiso 1 1 calc R . .
C7 C 0.6861(6) 0.6795(6) 0.0665(5) 0.032(3) Uani 1 1 d U . .
H7 H 0.6785 0.6341 0.0480 0.038 Uiso 1 1 calc R . .
C8 C 0.8701(6) 0.5197(6) 0.3621(5) 0.024(2) Uani 1 1 d U . .
C9 C 0.9157(5) 0.5793(6) 0.3766(5) 0.022(2) Uani 1 1 d U . .
C10 C 0.9116(6) 0.6534(6) 0.3392(5) 0.032(3) Uani 1 1 d U . .
H10 H 0.8774 0.6662 0.3065 0.039 Uiso 1 1 calc R . .
C11 C 0.9563(6) 0.7080(6) 0.3491(6) 0.035(3) Uani 1 1 d U . .
H11 H 0.9550 0.7573 0.3221 0.042 Uiso 1 1 calc R . .
C12 C 1.0039(6) 0.6906(6) 0.3996(5) 0.034(3) Uani 1 1 d U . .
H12 H 1.0342 0.7284 0.4077 0.040 Uiso 1 1 calc R . .
C13 C 1.0059(6) 0.6162(6) 0.4379(5) 0.036(3) Uani 1 1 d U . .
H13 H 1.0371 0.6042 0.4727 0.043 Uiso 1 1 calc R . .
C14 C 0.9637(6) 0.5612(6) 0.4257(5) 0.028(2) Uani 1 1 d U . .
H14 H 0.9671 0.5106 0.4508 0.034 Uiso 1 1 calc R . .
C15 C 0.9399(6) 0.3991(6) 0.2185(5) 0.028(2) Uani 1 1 d U . .
C16 C 1.0071(6) 0.3948(5) 0.1584(5) 0.025(2) Uani 1 1 d U . .
C17 C 1.0086(6) 0.4570(6) 0.1094(5) 0.031(3) Uani 1 1 d U . .
H17 H 0.9677 0.5029 0.1142 0.038 Uiso 1 1 calc R . .
C18 C 1.0681(6) 0.4536(6) 0.0539(6) 0.043(3) Uani 1 1 d U . .
H18 H 1.0703 0.4986 0.0217 0.052 Uiso 1 1 calc R . .
C19 C 1.1247(7) 0.3866(6) 0.0439(6) 0.042(3) Uani 1 1 d U . .
H19 H 1.1640 0.3835 0.0037 0.050 Uiso 1 1 calc R . .
C20 C 1.1240(7) 0.3244(7) 0.0922(6) 0.042(3) Uani 1 1 d U . .
H20 H 1.1630 0.2773 0.0858 0.051 Uiso 1 1 calc R . .
C21 C 1.0670(6) 0.3295(6) 0.1504(5) 0.034(3) Uani 1 1 d U . .
H21 H 1.0692 0.2873 0.1853 0.041 Uiso 1 1 calc R . .
C22 C 0.5741(6) 0.5359(6) 0.2982(5) 0.023(2) Uani 1 1 d U . .
C23 C 0.5566(6) 0.6100(6) 0.2592(5) 0.029(2) Uani 1 1 d U . .
H23 H 0.5904 0.6493 0.2545 0.035 Uiso 1 1 calc R . .
C24 C 0.4905(6) 0.6231(6) 0.2289(5) 0.034(3) Uani 1 1 d U . .
H24 H 0.4791 0.6717 0.2019 0.041 Uiso 1 1 calc R . .
C25 C 0.4405(6) 0.5686(6) 0.2362(5) 0.033(3) Uani 1 1 d U . .
H25 H 0.3935 0.5803 0.2159 0.040 Uiso 1 1 calc R . .
C26 C 0.4568(6) 0.4984(6) 0.2718(5) 0.029(2) Uani 1 1 d U . .
C27 C 0.4074(6) 0.4324(6) 0.2820(5) 0.038(3) Uani 1 1 d U . .
H27A H 0.3513 0.4546 0.2767 0.056 Uiso 1 1 calc R . .
H27B H 0.4075 0.4053 0.3272 0.056 Uiso 1 1 calc R . .
H27C H 0.4313 0.3942 0.2488 0.056 Uiso 1 1 calc R . .
C28 C 0.7042(6) 0.1101(6) 0.2528(5) 0.025(2) Uani 1 1 d U . .
C29 C 0.7533(6) 0.0271(6) 0.2462(5) 0.025(2) Uani 1 1 d U . .
C30 C 0.7960(6) 0.0036(6) 0.1873(5) 0.030(3) Uani 1 1 d U . .
H30 H 0.7978 0.0401 0.1481 0.036 Uiso 1 1 calc R . .
C31 C 0.8381(6) -0.0751(6) 0.1835(6) 0.041(3) Uani 1 1 d U . .
H31 H 0.8662 -0.0926 0.1415 0.049 Uiso 1 1 calc R . .
C32 C 0.8380(6) -0.1263(7) 0.2411(6) 0.042(3) Uani 1 1 d U . .
H32 H 0.8654 -0.1797 0.2394 0.051 Uiso 1 1 calc R . .
C33 C 0.7978(6) -0.0988(6) 0.3009(6) 0.034(3) Uani 1 1 d U . .
H33 H 0.7996 -0.1335 0.3408 0.041 Uiso 1 1 calc R . .
C34 C 0.7543(6) -0.0220(6) 0.3052(6) 0.030(3) Uani 1 1 d U . .
H34 H 0.7264 -0.0040 0.3470 0.037 Uiso 1 1 calc R . .
C35 C 0.6101(6) 0.1307(6) 0.4595(5) 0.021(2) Uani 1 1 d U . .
C36 C 0.5690(6) 0.0826(6) 0.5185(5) 0.024(2) Uani 1 1 d U . .
C37 C 0.4845(6) 0.0932(6) 0.5329(6) 0.036(3) Uani 1 1 d U . .
H37 H 0.4532 0.1321 0.5068 0.043 Uiso 1 1 calc R . .
C38 C 0.4461(7) 0.0468(6) 0.5857(6) 0.043(3) Uani 1 1 d U . .
H38 H 0.3884 0.0543 0.5967 0.052 Uiso 1 1 calc R . .
C39 C 0.4914(7) -0.0089(7) 0.6212(6) 0.048(3) Uani 1 1 d U . .
H39 H 0.4644 -0.0427 0.6553 0.058 Uiso 1 1 calc R . .
C40 C 0.5747(7) -0.0191(7) 0.6103(6) 0.056(4) Uani 1 1 d U . .
H40 H 0.6049 -0.0571 0.6378 0.068 Uiso 1 1 calc R . .
C41 C 0.6138(7) 0.0277(6) 0.5579(6) 0.049(3) Uani 1 1 d U . .
H41 H 0.6715 0.0218 0.5492 0.058 Uiso 1 1 calc R . .
C42 C 0.4794(6) 0.2266(6) 0.2594(6) 0.030(2) Uani 1 1 d U . .
C43 C 0.3939(6) 0.2203(6) 0.2545(6) 0.034(3) Uani 1 1 d U . .
C44 C 0.3356(6) 0.2192(6) 0.3118(6) 0.032(3) Uani 1 1 d U . .
H44 H 0.3493 0.2204 0.3545 0.038 Uiso 1 1 calc R . .
C45 C 0.2558(7) 0.2163(7) 0.3059(7) 0.047(3) Uani 1 1 d U . .
H45 H 0.2147 0.2152 0.3449 0.056 Uiso 1 1 calc R . .
C46 C 0.2367(7) 0.2150(9) 0.2453(7) 0.074(4) Uani 1 1 d U . .
H46 H 0.1824 0.2117 0.2423 0.089 Uiso 1 1 calc R . .
C47 C 0.2941(7) 0.2184(9) 0.1879(7) 0.092(5) Uani 1 1 d U . .
H47 H 0.2800 0.2172 0.1454 0.110 Uiso 1 1 calc R . .
C48 C 0.3739(7) 0.2236(9) 0.1931(6) 0.074(4) Uani 1 1 d U . .
H48 H 0.4138 0.2293 0.1538 0.089 Uiso 1 1 calc R . .
C49 C 0.5501(6) 0.3636(6) 0.4496(5) 0.026(2) Uani 1 1 d U . .
C50 C 0.5217(6) 0.3214(6) 0.5114(5) 0.030(2) Uani 1 1 d U . .
H50 H 0.4911 0.2801 0.5124 0.037 Uiso 1 1 calc R . .
C51 C 0.5381(6) 0.3400(6) 0.5688(6) 0.034(3) Uani 1 1 d U . .
H51 H 0.5195 0.3113 0.6101 0.041 Uiso 1 1 calc R . .
C52 C 0.5822(6) 0.4008(6) 0.5682(6) 0.034(3) Uani 1 1 d U . .
H52 H 0.5929 0.4138 0.6090 0.041 Uiso 1 1 calc R . .
C53 C 0.6096(6) 0.4411(6) 0.5098(6) 0.030(2) Uani 1 1 d U . .
C54 C 0.6592(6) 0.5039(6) 0.5007(6) 0.042(3) Uani 1 1 d U . .
H54A H 0.6428 0.5358 0.5391 0.063 Uiso 1 1 calc R . .
H54B H 0.6513 0.5381 0.4595 0.063 Uiso 1 1 calc R . .
H54C H 0.7168 0.4799 0.4973 0.063 Uiso 1 1 calc R . .
C55 C 0.7155(7) 0.2076(6) 0.0526(5) 0.027(2) Uani 1 1 d U . .
C56 C 0.7177(8) 0.1834(6) -0.0146(6) 0.047(3) Uani 1 1 d U . .
C57 C 0.6463(9) 0.1624(7) -0.0288(7) 0.067(4) Uani 1 1 d U . .
H57 H 0.5977 0.1638 0.0038 0.081 Uiso 1 1 calc R . .
C58 C 0.6504(12) 0.1398(9) -0.0923(8) 0.103(5) Uani 1 1 d U . .
H58 H 0.6039 0.1249 -0.1033 0.123 Uiso 1 1 calc R . .
C59 C 0.7194(13) 0.1385(9) -0.1388(8) 0.112(6) Uani 1 1 d U . .
H59 H 0.7201 0.1237 -0.1822 0.135 Uiso 1 1 calc R . .
C60 C 0.7910(12) 0.1588(9) -0.1241(7) 0.098(5) Uani 1 1 d U . .
H60 H 0.8394 0.1582 -0.1568 0.117 Uiso 1 1 calc R . .
C61 C 0.7874(9) 0.1788(6) -0.0618(6) 0.064(4) Uani 1 1 d U . .
H61 H 0.8351 0.1903 -0.0503 0.077 Uiso 1 1 calc R . .
C62 C 0.9766(6) 0.1479(6) 0.1511(5) 0.030(3) Uani 1 1 d U . .
C63 C 1.0491(6) 0.1047(6) 0.1092(5) 0.031(3) Uani 1 1 d U . .
C64 C 1.0401(7) 0.0756(6) 0.0494(5) 0.036(3) Uani 1 1 d U . .
H64 H 0.9878 0.0819 0.0377 0.043 Uiso 1 1 calc R . .
C65 C 1.1070(7) 0.0386(6) 0.0085(6) 0.047(3) Uani 1 1 d U . .
H65 H 1.1011 0.0179 -0.0308 0.057 Uiso 1 1 calc R . .
C66 C 1.1834(7) 0.0315(6) 0.0252(6) 0.047(3) Uani 1 1 d U . .
H66 H 1.2304 0.0078 -0.0036 0.057 Uiso 1 1 calc R . .
C67 C 1.1912(7) 0.0591(7) 0.0839(6) 0.054(3) Uani 1 1 d U . .
H67 H 1.2431 0.0521 0.0963 0.065 Uiso 1 1 calc R . .
C68 C 1.1238(6) 0.0969(6) 0.1242(6) 0.040(3) Uani 1 1 d U . .
H68 H 1.1302 0.1177 0.1633 0.047 Uiso 1 1 calc R . .
C69 C 0.8621(6) 0.3562(6) 0.0408(6) 0.031(2) Uani 1 1 d U . .
C70 C 0.9117(6) 0.3377(5) -0.0262(6) 0.028(2) Uani 1 1 d U . .
C71 C 0.9875(6) 0.2891(6) -0.0287(6) 0.048(3) Uani 1 1 d U . .
H71 H 1.0073 0.2688 0.0115 0.057 Uiso 1 1 calc R . .
C72 C 1.0335(8) 0.2709(8) -0.0900(7) 0.081(5) Uani 1 1 d U . .
H72 H 1.0853 0.2378 -0.0918 0.098 Uiso 1 1 calc R . .
C73 C 1.0060(9) 0.2995(8) -0.1480(7) 0.088(5) Uani 1 1 d U . .
H73 H 1.0384 0.2864 -0.1899 0.106 Uiso 1 1 calc R . .
C74 C 0.9297(8) 0.3484(7) -0.1456(6) 0.068(4) Uani 1 1 d U . .
H74 H 0.9090 0.3684 -0.1854 0.082 Uiso 1 1 calc R . .
C75 C 0.8855(7) 0.3665(6) -0.0827(6) 0.044(3) Uani 1 1 d U . .
H75 H 0.8345 0.4009 -0.0802 0.053 Uiso 1 1 calc R . .
C76 C 0.5596(6) 0.4417(6) 0.1165(5) 0.027(2) Uani 1 1 d U . .
C77 C 0.4887(6) 0.4950(6) 0.0918(5) 0.025(2) Uani 1 1 d U . .
C78 C 0.4187(6) 0.4670(6) 0.0913(5) 0.034(3) Uani 1 1 d U . .
H78 H 0.4149 0.4133 0.1079 0.041 Uiso 1 1 calc R . .
C79 C 0.3526(6) 0.5146(6) 0.0672(5) 0.041(3) Uani 1 1 d U . .
H79 H 0.3045 0.4946 0.0660 0.049 Uiso 1 1 calc R . .
C80 C 0.3611(7) 0.5938(6) 0.0448(6) 0.043(3) Uani 1 1 d U . .
H80 H 0.3164 0.6290 0.0304 0.052 Uiso 1 1 calc R . .
C81 C 0.4322(7) 0.6219(6) 0.0431(6) 0.040(3) Uani 1 1 d U . .
H81 H 0.4368 0.6754 0.0266 0.048 Uiso 1 1 calc R . .
C82 C 0.4954(6) 0.5730(6) 0.0652(5) 0.032(3) Uani 1 1 d U . .
H82 H 0.5451 0.5918 0.0626 0.038 Uiso 1 1 calc R . .
C83 C 1.0092(5) 0.2231(5) 0.3761(5) 0.020(2) Uani 1 1 d U . .
C84 C 1.0731(5) 0.1819(5) 0.4149(5) 0.020(2) Uani 1 1 d U . .
C85 C 1.0953(6) 0.2182(6) 0.4632(5) 0.033(3) Uani 1 1 d U . .
H85 H 1.0707 0.2713 0.4713 0.040 Uiso 1 1 calc R . .
C86 C 1.1537(6) 0.1778(6) 0.5004(6) 0.041(3) Uani 1 1 d U . .
H86 H 1.1687 0.2031 0.5337 0.050 Uiso 1 1 calc R . .
C87 C 1.1895(6) 0.1004(7) 0.4882(6) 0.048(3) Uani 1 1 d U . .
H87 H 1.2291 0.0724 0.5133 0.058 Uiso 1 1 calc R . .
C88 C 1.1681(6) 0.0639(6) 0.4398(6) 0.039(3) Uani 1 1 d U . .
H88 H 1.1941 0.0114 0.4310 0.046 Uiso 1 1 calc R . .
C89 C 1.1092(6) 0.1029(6) 0.4039(5) 0.036(3) Uani 1 1 d U . .
H89 H 1.0932 0.0766 0.3719 0.043 Uiso 1 1 calc R . .
C90 C 0.8891(6) 0.0695(5) 0.3636(5) 0.019(2) Uiso 1 1 d U . .
C91 C 0.9543(6) -0.0011(5) 0.3640(6) 0.027(2) Uani 1 1 d U . .
C92 C 0.9905(7) -0.0316(6) 0.3022(6) 0.049(3) Uani 1 1 d U . .
H92 H 0.9701 -0.0086 0.2628 0.059 Uiso 1 1 calc R . .
C93 C 1.0536(8) -0.0928(7) 0.2977(7) 0.071(4) Uani 1 1 d U . .
H93 H 1.0775 -0.1130 0.2558 0.085 Uiso 1 1 calc R . .
C94 C 1.0828(7) -0.1255(7) 0.3555(8) 0.069(4) Uani 1 1 d U . .
H94 H 1.1270 -0.1687 0.3528 0.082 Uiso 1 1 calc R . .
C95 C 1.0495(6) -0.0970(6) 0.4170(7) 0.046(3) Uani 1 1 d U . .
H95 H 1.0714 -0.1189 0.4559 0.055 Uiso 1 1 calc R . .
C96 C 0.9823(6) -0.0347(5) 0.4203(6) 0.032(3) Uani 1 1 d U . .
H96 H 0.9565 -0.0161 0.4625 0.038 Uiso 1 1 calc R . .
C97 C 0.7789(5) 0.2909(6) 0.5133(5) 0.026(2) Uani 1 1 d U . .
C98 C 0.7635(6) 0.3011(6) 0.5877(5) 0.032(2) Uani 1 1 d U . .
C99 C 0.7904(6) 0.3594(6) 0.6124(5) 0.035(3) Uani 1 1 d U . .
H99 H 0.8177 0.3970 0.5828 0.042 Uiso 1 1 calc R . .
C100 C 0.7775(6) 0.3630(7) 0.6799(6) 0.047(3) Uani 1 1 d U . .
H100 H 0.7964 0.4034 0.6971 0.057 Uiso 1 1 calc R . .
C101 C 0.7378(7) 0.3094(8) 0.7237(6) 0.053(3) Uani 1 1 d U . .
H101 H 0.7295 0.3141 0.7705 0.063 Uiso 1 1 calc R . .
C102 C 0.7106(7) 0.2512(7) 0.7025(6) 0.049(3) Uani 1 1 d U . .
H102 H 0.6839 0.2143 0.7335 0.058 Uiso 1 1 calc R . .
C103 C 0.7224(6) 0.2454(6) 0.6330(5) 0.035(3) Uani 1 1 d U . .
H103 H 0.7031 0.2047 0.6165 0.042 Uiso 1 1 calc R . .
O1S O 0.1827(6) 0.4305(6) 0.3142(6) 0.113(4) Uiso 1 1 d U . .
C1S C 0.1485(5) 0.4135(5) 0.3759(4) 0.015(2) Uiso 1 1 d DU . .
H1S1 H 0.1029 0.4573 0.3881 0.018 Uiso 1 1 calc R . .
H1S2 H 0.1245 0.3649 0.3776 0.018 Uiso 1 1 calc R . .
C2S C 0.1926(8) 0.4025(8) 0.4205(6) 0.087(5) Uiso 1 1 d DU . .
H2S1 H 0.1594 0.3907 0.4644 0.130 Uiso 1 1 calc R . .
H2S2 H 0.2156 0.4505 0.4208 0.130 Uiso 1 1 calc R . .
H2S3 H 0.2367 0.3576 0.4107 0.130 Uiso 1 1 calc R . .
C3S C 0.1398(7) 0.4492(7) 0.2617(6) 0.063(4) Uiso 1 1 d DU . .
H3S1 H 0.1103 0.4056 0.2589 0.076 Uiso 1 1 calc R . .
H3S2 H 0.0995 0.4985 0.2688 0.076 Uiso 1 1 calc R . .
C4S C 0.1939(7) 0.4597(7) 0.2050(6) 0.072(4) Uiso 1 1 d DU . .
H4S1 H 0.1650 0.4767 0.1673 0.109 Uiso 1 1 calc R . .
H4S2 H 0.2310 0.4095 0.1968 0.109 Uiso 1 1 calc R . .
H4S3 H 0.2252 0.5005 0.2095 0.109 Uiso 1 1 calc R . .
O2S O 0.6210(10) 0.0695(9) 0.7461(8) 0.170(6) Uiso 1 1 d DU . .
C5S C 0.6695(13) 0.0037(14) 0.7486(12) 0.191(10) Uiso 1 1 d DU . .
H5S1 H 0.6523 -0.0310 0.7209 0.230 Uiso 1 1 calc R . .
H5S2 H 0.6587 -0.0203 0.7955 0.230 Uiso 1 1 calc R . .
C6S C 0.7536(12) -0.0031(12) 0.7301(11) 0.198(10) Uiso 1 1 d DU . .
H6S1 H 0.7785 -0.0593 0.7346 0.297 Uiso 1 1 calc R . .
H6S2 H 0.7742 0.0263 0.7593 0.297 Uiso 1 1 calc R . .
H6S3 H 0.7674 0.0190 0.6834 0.297 Uiso 1 1 calc R . .
C7S C 0.5390(19) 0.0585(16) 0.7805(16) 0.320(16) Uiso 1 1 d DU . .
H7S1 H 0.5348 0.0440 0.8293 0.383 Uiso 1 1 calc R . .
H7S2 H 0.5152 0.0215 0.7598 0.383 Uiso 1 1 calc R . .
C8S C 0.5069(14) 0.1462(14) 0.7621(13) 0.258(14) Uiso 1 1 d DU . .
H8S1 H 0.4482 0.1576 0.7792 0.387 Uiso 1 1 calc R . .
H8S2 H 0.5171 0.1577 0.7133 0.387 Uiso 1 1 calc R . .
H8S3 H 0.5347 0.1796 0.7822 0.387 Uiso 1 1 calc R . .
C9S C 0.6777(10) 0.6988(10) 0.3643(8) 0.113(6) Uiso 1 1 d U . .
H9S1 H 0.7295 0.6831 0.3334 0.136 Uiso 1 1 calc R . .
H9S2 H 0.6467 0.6542 0.3712 0.136 Uiso 1 1 calc R . .
Cl1 Cl 0.6241(3) 0.7788(2) 0.3283(2) 0.1163(17) Uani 1 1 d U . .
Cl2 Cl 0.7000(2) 0.7145(2) 0.4431(3) 0.1169(18) Uani 1 1 d U . .
C10S C 0.5249(14) 0.0759(15) 0.1327(12) 0.215(11) Uiso 1 1 d U . .
H1S3 H 0.5335 0.1319 0.1285 0.258 Uiso 1 1 calc R . .
H1S4 H 0.4875 0.0661 0.1756 0.258 Uiso 1 1 calc R . .
Cl3 Cl 0.6073(4) 0.0198(4) 0.1335(4) 0.220(3) Uani 1 1 d U . .
Cl4 Cl 0.4772(5) 0.0601(5) 0.0613(4) 0.262(4) Uani 1 1 d U . .

loop_
_atom_site_aniso_label
_atom_site_aniso_U_11
_atom_site_aniso_U_22
_atom_site_aniso_U_33
_atom_site_aniso_U_23
_atom_site_aniso_U_13
_atom_site_aniso_U_12
Mn1 0.0214(8) 0.0227(9) 0.0282(10) -0.0050(8) -0.0059(8) -0.0012(7)
Mn2 0.0164(8) 0.0231(9) 0.0222(10) -0.0027(7) -0.0062(8) -0.0017(7)
Mn3 0.0167(8) 0.0246(9) 0.0280(10) -0.0018(8) -0.0065(8) -0.0035(7)
Mn4 0.0226(8) 0.0247(9) 0.0208(10) -0.0044(8) -0.0033(8) -0.0013(7)
Mn5 0.0200(8) 0.0253(9) 0.0266(10) -0.0045(8) -0.0109(8) -0.0031(7)
Mn6 0.0220(8) 0.0226(9) 0.0245(10) -0.0022(8) -0.0061(8) -0.0031(7)
Mn7 0.0149(8) 0.0280(9) 0.0247(10) -0.0051(8) -0.0041(8) -0.0024(7)
Mn8 0.0199(8) 0.0235(9) 0.0277(10) -0.0051(8) -0.0114(8) -0.0039(7)
Mn9 0.0164(8) 0.0247(9) 0.0237(10) -0.0041(8) -0.0054(8) -0.0015(7)
N1 0.025(4) 0.023(4) 0.026(5) -0.008(4) -0.003(4) -0.004(3)
N2 0.022(5) 0.029(5) 0.032(5) -0.010(4) -0.007(4) 0.000(4)
O1 0.016(3) 0.019(3) 0.023(3) -0.004(2) 0.005(3) -0.011(3)
O2 0.016(3) 0.020(3) 0.019(4) -0.003(3) 0.002(3) -0.005(2)
O3 0.030(4) 0.020(3) 0.034(4) -0.002(3) -0.001(4) -0.005(3)
O4 0.035(4) 0.023(3) 0.027(4) -0.002(3) 0.000(4) -0.003(3)
O5 0.022(3) 0.028(4) 0.036(4) -0.006(3) -0.003(3) -0.012(3)
O6 0.023(4) 0.023(3) 0.034(5) -0.003(3) -0.009(3) -0.002(3)
O7 0.014(3) 0.034(4) 0.033(5) 0.005(3) -0.002(3) 0.000(3)
O8 0.021(3) 0.024(3) 0.031(4) -0.005(3) -0.005(3) -0.001(3)
O9 0.019(3) 0.039(4) 0.021(4) -0.007(3) 0.000(3) 0.005(3)
O11 0.011(3) 0.032(4) 0.023(3) -0.001(3) -0.004(3) 0.003(3)
O12 0.014(3) 0.023(3) 0.028(4) -0.002(3) -0.008(3) 0.000(2)
O13 0.012(3) 0.036(4) 0.017(3) -0.014(3) -0.003(3) 0.010(3)
O14 0.028(4) 0.026(3) 0.020(4) -0.004(3) -0.010(3) -0.006(3)
O15 0.029(3) 0.030(3) 0.032(4) 0.001(3) -0.008(3) -0.007(3)
O16 0.014(3) 0.031(4) 0.035(4) 0.004(3) -0.002(3) 0.002(3)
O17 0.022(3) 0.032(4) 0.017(4) -0.003(3) -0.004(3) 0.001(3)
O18 0.019(3) 0.029(4) 0.030(4) -0.001(3) -0.009(3) -0.007(3)
O19 0.025(3) 0.034(4) 0.033(4) -0.009(4) -0.010(3) -0.008(3)
O20 0.023(4) 0.030(4) 0.021(4) -0.006(3) -0.004(3) 0.002(3)
O21 0.026(3) 0.022(3) 0.016(4) -0.002(3) -0.006(3) 0.001(2)
O22 0.041(4) 0.037(4) 0.024(4) -0.009(3) -0.014(3) 0.005(3)
O23 0.036(4) 0.033(4) 0.030(4) -0.007(3) -0.012(3) 0.000(3)
O24 0.030(3) 0.030(4) 0.032(5) -0.010(3) -0.007(3) 0.003(3)
O25 0.021(3) 0.025(4) 0.025(4) -0.007(3) -0.009(3) 0.007(3)
O26 0.029(4) 0.036(4) 0.031(4) -0.006(3) -0.010(3) -0.012(3)
O27 0.032(4) 0.024(4) 0.022(4) -0.001(3) 0.001(3) -0.013(3)
O28 0.024(3) 0.029(4) 0.036(5) 0.000(3) -0.013(4) 0.003(3)
O29 0.019(3) 0.027(4) 0.033(4) -0.012(3) -0.011(3) 0.002(3)
O31 0.016(3) 0.026(4) 0.026(4) -0.005(3) -0.008(3) 0.002(3)
O32 0.023(3) 0.021(4) 0.029(4) -0.010(3) -0.011(3) -0.002(3)
O33 0.028(4) 0.031(4) 0.031(4) 0.000(3) -0.023(3) -0.013(3)
O34 0.014(3) 0.026(4) 0.035(4) 0.004(3) -0.003(3) -0.001(3)
O35 0.027(4) 0.023(4) 0.028(4) -0.008(3) -0.015(3) -0.009(3)
O36 0.030(4) 0.039(4) 0.027(4) -0.013(3) 0.000(4) -0.008(3)
C1 0.020(5) 0.019(4) 0.040(6) -0.008(4) -0.011(6) -0.003(4)
C2 0.017(5) 0.020(4) 0.038(6) -0.002(4) -0.001(5) -0.002(4)
C3 0.050(7) 0.022(5) 0.046(8) -0.001(5) -0.012(6) -0.007(5)
C4 0.053(8) 0.024(5) 0.079(10) 0.003(6) -0.026(7) -0.005(6)
C5 0.064(8) 0.026(6) 0.058(9) 0.015(6) -0.018(7) -0.001(6)
C6 0.055(8) 0.047(7) 0.037(8) 0.002(6) -0.010(6) 0.005(6)
C7 0.035(6) 0.024(5) 0.035(7) -0.005(5) -0.002(5) -0.005(5)
C8 0.020(5) 0.029(5) 0.022(6) -0.009(5) 0.004(4) -0.007(4)
C9 0.015(5) 0.025(5) 0.026(6) -0.004(5) -0.002(4) -0.003(4)
C10 0.030(6) 0.029(5) 0.040(7) -0.005(5) -0.008(5) -0.007(5)
C11 0.031(6) 0.029(6) 0.048(8) 0.006(5) -0.016(5) -0.011(5)
C12 0.027(6) 0.027(5) 0.052(8) -0.007(5) -0.014(5) -0.006(5)
C13 0.047(7) 0.036(6) 0.034(7) -0.004(5) -0.028(6) -0.005(5)
C14 0.033(6) 0.024(6) 0.030(7) -0.004(5) -0.009(5) -0.008(5)
C15 0.022(5) 0.031(5) 0.031(6) -0.007(4) -0.009(4) 0.000(4)
C16 0.024(5) 0.019(5) 0.033(6) 0.000(4) -0.003(4) -0.012(4)
C17 0.031(6) 0.029(6) 0.034(6) -0.003(5) -0.004(5) -0.006(5)
C18 0.041(7) 0.040(6) 0.040(7) 0.010(6) 0.009(6) -0.012(5)
C19 0.054(7) 0.041(7) 0.026(7) -0.006(5) 0.008(6) -0.010(5)
C20 0.043(7) 0.040(6) 0.039(7) -0.007(5) 0.006(6) -0.003(6)
C21 0.029(6) 0.038(6) 0.028(6) -0.001(5) 0.001(5) 0.003(5)
C22 0.018(4) 0.022(5) 0.028(7) -0.003(5) -0.002(5) -0.002(4)
C23 0.036(6) 0.020(5) 0.031(7) -0.006(5) -0.005(5) -0.001(5)
C24 0.041(6) 0.024(6) 0.039(7) -0.012(5) -0.018(6) 0.007(5)
C25 0.032(6) 0.034(6) 0.030(7) -0.008(5) -0.014(5) 0.012(4)
C26 0.023(5) 0.033(6) 0.028(7) -0.010(5) -0.002(5) 0.003(4)
C27 0.033(6) 0.051(7) 0.033(7) -0.014(6) -0.008(6) -0.009(5)
C28 0.028(6) 0.033(5) 0.017(6) -0.004(4) -0.008(4) -0.009(4)
C29 0.018(5) 0.024(5) 0.034(6) -0.007(4) -0.008(5) -0.001(4)
C30 0.045(7) 0.020(5) 0.030(6) -0.006(5) -0.017(5) -0.003(5)
C31 0.054(7) 0.030(6) 0.033(6) -0.015(5) -0.006(6) 0.013(5)
C32 0.040(7) 0.044(7) 0.042(7) -0.004(5) -0.020(6) 0.009(6)
C33 0.041(7) 0.022(5) 0.042(6) 0.002(5) -0.017(6) -0.003(5)
C34 0.024(6) 0.029(5) 0.040(6) -0.003(5) -0.011(5) -0.002(5)
C35 0.024(5) 0.024(6) 0.017(5) -0.012(4) -0.001(4) -0.002(4)
C36 0.028(5) 0.022(6) 0.023(6) -0.005(4) -0.004(5) -0.005(4)
C37 0.033(5) 0.027(6) 0.040(7) -0.001(5) 0.008(5) -0.004(5)
C38 0.035(6) 0.030(7) 0.055(9) 0.000(6) 0.015(6) -0.009(5)
C39 0.056(6) 0.050(8) 0.031(8) 0.006(6) 0.012(6) -0.020(6)
C40 0.056(6) 0.067(9) 0.040(8) 0.032(6) -0.015(7) -0.013(7)
C41 0.049(6) 0.052(8) 0.039(8) 0.014(5) -0.002(6) -0.011(6)
C42 0.025(5) 0.031(6) 0.037(6) -0.009(6) -0.012(4) -0.001(5)
C43 0.028(5) 0.038(6) 0.041(6) -0.004(6) -0.017(4) -0.008(5)
C44 0.026(5) 0.035(6) 0.038(6) 0.002(6) -0.011(5) -0.013(5)
C45 0.027(5) 0.058(8) 0.063(8) -0.013(7) -0.014(6) -0.013(6)
C46 0.027(6) 0.131(12) 0.078(9) -0.008(10) -0.025(6) -0.031(8)
C47 0.037(7) 0.195(14) 0.059(8) -0.011(11) -0.028(6) -0.039(9)
C48 0.033(6) 0.164(13) 0.039(7) -0.033(9) -0.011(6) -0.031(8)
C49 0.023(6) 0.027(6) 0.030(5) -0.002(5) -0.013(5) 0.000(4)
C50 0.029(6) 0.030(6) 0.030(5) -0.012(5) 0.001(5) 0.001(5)
C51 0.026(6) 0.045(7) 0.029(6) -0.010(6) 0.004(6) -0.003(5)
C52 0.024(6) 0.048(7) 0.031(6) -0.017(5) -0.010(5) 0.007(5)
C53 0.017(5) 0.036(6) 0.037(6) -0.009(5) -0.012(5) 0.008(4)
C54 0.028(6) 0.055(8) 0.050(8) -0.031(6) -0.005(6) -0.009(5)
C55 0.041(5) 0.016(6) 0.023(6) 0.002(5) -0.009(4) -0.004(5)
C56 0.088(8) 0.028(6) 0.029(6) -0.011(6) -0.029(5) 0.010(6)
C57 0.117(9) 0.038(7) 0.064(8) -0.013(7) -0.062(8) -0.002(7)
C58 0.181(14) 0.059(9) 0.093(12) -0.024(10) -0.099(10) 0.008(11)
C59 0.243(19) 0.051(10) 0.053(10) -0.011(9) -0.071(9) -0.001(13)
C60 0.180(14) 0.070(10) 0.030(7) -0.015(8) -0.020(9) 0.017(11)
C61 0.113(9) 0.036(7) 0.032(7) -0.017(6) -0.009(7) 0.021(7)
C62 0.035(5) 0.025(6) 0.025(6) -0.005(5) -0.006(5) 0.011(5)
C63 0.036(5) 0.025(6) 0.024(6) 0.001(5) 0.004(5) 0.006(5)
C64 0.038(6) 0.038(7) 0.030(7) -0.004(5) 0.001(5) -0.005(5)
C65 0.061(7) 0.040(7) 0.041(8) -0.027(6) 0.005(6) -0.010(6)
C66 0.038(6) 0.039(7) 0.052(8) -0.015(6) 0.022(6) 0.002(6)
C67 0.032(6) 0.065(8) 0.057(9) -0.027(7) 0.002(6) 0.015(6)
C68 0.036(5) 0.045(7) 0.041(8) -0.026(6) -0.004(5) -0.006(6)
C69 0.035(6) 0.023(6) 0.038(5) -0.004(4) -0.003(5) -0.017(4)
C70 0.034(6) 0.016(5) 0.032(5) 0.000(5) -0.002(5) -0.003(4)
C71 0.047(7) 0.046(7) 0.039(7) 0.004(6) -0.002(6) 0.010(5)
C72 0.068(9) 0.085(10) 0.056(8) 0.008(8) 0.024(7) 0.030(8)
C73 0.105(11) 0.073(10) 0.043(7) 0.009(8) 0.033(8) 0.040(8)
C74 0.089(9) 0.050(8) 0.038(6) 0.008(7) 0.014(7) 0.021(7)
C75 0.049(7) 0.036(7) 0.037(6) -0.005(6) -0.002(5) 0.014(6)
C76 0.034(5) 0.033(5) 0.020(6) -0.011(5) -0.020(5) -0.001(4)
C77 0.028(5) 0.023(5) 0.029(7) -0.008(5) -0.019(5) 0.005(4)
C78 0.034(5) 0.035(6) 0.036(7) -0.004(5) -0.019(6) 0.003(4)
C79 0.025(5) 0.050(7) 0.055(8) -0.001(6) -0.028(6) -0.001(5)
C80 0.040(6) 0.040(6) 0.046(8) -0.007(6) -0.022(6) 0.022(5)
C81 0.046(6) 0.023(6) 0.048(8) 0.000(5) -0.016(6) 0.006(5)
C82 0.025(5) 0.030(5) 0.041(8) -0.009(5) -0.010(5) -0.001(4)
C83 0.014(5) 0.021(5) 0.025(6) -0.003(4) -0.001(4) -0.009(4)
C84 0.018(5) 0.022(5) 0.023(6) 0.000(4) -0.006(4) -0.008(4)
C85 0.022(6) 0.043(6) 0.037(7) -0.011(5) -0.010(5) -0.002(5)
C86 0.029(6) 0.055(7) 0.047(8) -0.012(6) -0.018(6) -0.007(5)
C87 0.024(6) 0.066(7) 0.059(9) -0.004(7) -0.028(6) 0.001(5)
C88 0.027(6) 0.034(6) 0.057(8) -0.004(5) -0.021(6) 0.003(5)
C89 0.039(6) 0.033(6) 0.038(7) -0.002(5) -0.022(5) 0.000(5)
C91 0.023(5) 0.019(5) 0.040(7) -0.010(4) -0.006(5) -0.004(4)
C92 0.056(8) 0.038(7) 0.041(7) 0.000(6) 0.011(6) -0.001(5)
C93 0.088(10) 0.041(8) 0.059(8) -0.010(7) 0.030(8) 0.008(6)
C94 0.040(7) 0.035(8) 0.102(10) 0.018(7) 0.024(7) 0.008(6)
C95 0.028(6) 0.032(7) 0.077(8) 0.020(6) -0.023(6) -0.008(5)
C96 0.023(5) 0.020(6) 0.055(7) 0.001(5) -0.016(5) -0.005(4)
C97 0.009(5) 0.036(6) 0.034(5) -0.016(5) -0.005(5) -0.001(4)
C98 0.021(6) 0.049(7) 0.023(5) -0.016(5) 0.002(5) 0.008(5)
C99 0.026(6) 0.050(7) 0.031(6) -0.024(5) 0.001(6) -0.006(5)
C100 0.028(7) 0.080(9) 0.032(7) -0.028(6) -0.011(6) 0.016(6)
C101 0.044(8) 0.085(10) 0.024(7) -0.030(6) 0.001(6) 0.012(6)
C102 0.045(7) 0.069(8) 0.022(6) -0.006(6) -0.001(6) 0.010(6)
C103 0.031(6) 0.041(7) 0.032(6) -0.012(5) -0.006(6) 0.003(5)
Cl1 0.158(4) 0.067(3) 0.117(4) -0.030(3) 0.020(3) -0.036(3)
Cl2 0.068(3) 0.092(3) 0.210(6) -0.042(3) -0.050(3) -0.018(2)
Cl3 0.181(6) 0.125(5) 0.363(11) -0.025(6) -0.116(6) 0.021(4)
Cl4 0.323(10) 0.255(9) 0.274(10) 0.006(7) -0.163(9) -0.121(8)

loop_
_atom_type_symbol
_atom_type_description
_atom_type_scat_dispersion_real
_atom_type_scat_dispersion_imag
_atom_type_scat_source
C C 0.0033 0.0016 'International Tables Vol C Tables 4.2.6.8 and 6.1.1.4'
H H 0.0000 0.0000 'International Tables Vol C Tables 4.2.6.8 and 6.1.1.4'
N N 0.0061 0.0033 'International Tables Vol C Tables 4.2.6.8 and 6.1.1.4'
O O 0.0106 0.0060 'International Tables Vol C Tables 4.2.6.8 and 6.1.1.4'
Mn Mn 0.3368 0.7283 'International Tables Vol C Tables 4.2.6.8 and 6.1.1.4'
Cl Cl 0.1484 0.1585 'International Tables Vol C Tables 4.2.6.8 and 6.1.1.4'

loop_
_geom_angle_atom_site_label_1
_geom_angle_atom_site_label_2
_geom_angle_atom_site_label_3
_geom_angle
_geom_angle_site_symmetry_1
_geom_angle_site_symmetry_3
_geom_angle_publ_flag
O2 Mn1 O1 82.8(3) . . ?
O2 Mn1 O5 95.9(3) . . ?
O1 Mn1 O5 178.5(3) . . ?
O2 Mn1 O3 174.2(3) . . ?
O1 Mn1 O3 94.0(3) . . ?
O5 Mn1 O3 87.2(3) . . ?
O2 Mn1 O7 97.3(2) . . ?
O1 Mn1 O7 94.1(3) . . ?
O5 Mn1 O7 86.7(3) . . ?
O3 Mn1 O7 87.8(2) . . ?
O2 Mn1 O9 87.6(2) . . ?
O1 Mn1 O9 85.9(2) . . ?
O5 Mn1 O9 93.3(2) . . ?
O3 Mn1 O9 87.3(2) . . ?
O7 Mn1 O9 175.0(2) . . ?
O2 Mn1 Mn2 41.72(19) . . ?
O1 Mn1 Mn2 41.12(19) . . ?
O5 Mn1 Mn2 137.5(2) . . ?
O3 Mn1 Mn2 134.7(2) . . ?
O7 Mn1 Mn2 99.38(18) . . ?
O9 Mn1 Mn2 83.93(17) . . ?
O1 Mn2 O12 163.0(2) . . ?
O1 Mn2 O2 81.3(3) . . ?
O12 Mn2 O2 94.8(3) . . ?
O1 Mn2 O11 94.4(3) . . ?
O12 Mn2 O11 80.6(3) . . ?
O2 Mn2 O11 149.6(2) . . ?
O1 Mn2 O13 98.3(2) . . ?
O12 Mn2 O13 98.8(2) . . ?
O2 Mn2 O13 104.8(2) . . ?
O11 Mn2 O13 105.5(2) . . ?
O1 Mn2 Mn3 131.15(19) . . ?
O12 Mn2 Mn3 40.79(18) . . ?
O2 Mn2 Mn3 127.01(19) . . ?
O11 Mn2 Mn3 39.93(19) . . ?
O13 Mn2 Mn3 108.59(18) . . ?
O1 Mn2 Mn1 40.90(19) . . ?
O12 Mn2 Mn1 132.4(2) . . ?
O2 Mn2 Mn1 40.45(18) . . ?
O11 Mn2 Mn1 127.27(19) . . ?
O13 Mn2 Mn1 107.00(18) . . ?
Mn3 Mn2 Mn1 144.41(7) . . ?
O11 Mn3 O12 83.5(3) . . ?
O11 Mn3 O16 175.1(3) . . ?
O12 Mn3 O16 94.0(3) . . ?
O11 Mn3 O18 93.0(3) . . ?
O12 Mn3 O18 175.2(3) . . ?
O16 Mn3 O18 89.2(3) . . ?
O11 Mn3 O14 98.5(3) . . ?
O12 Mn3 O14 91.6(2) . . ?
O16 Mn3 O14 85.8(3) . . ?
O18 Mn3 O14 92.2(2) . . ?
O11 Mn3 O20 87.8(2) . . ?
O12 Mn3 O20 86.2(2) . . ?
O16 Mn3 O20 87.8(2) . . ?
O18 Mn3 O20 90.4(2) . . ?
O14 Mn3 O20 173.1(2) . . ?
O11 Mn3 Mn2 42.14(19) . . ?
O12 Mn3 Mn2 41.50(19) . . ?
O16 Mn3 Mn2 135.0(2) . . ?
O18 Mn3 Mn2 134.7(2) . . ?
O14 Mn3 Mn2 99.40(17) . . ?
O20 Mn3 Mn2 83.32(17) . . ?
O13 Mn4 O21 90.2(3) . . ?
O13 Mn4 O24 98.7(3) . . ?
O21 Mn4 O24 169.4(3) . . ?
O13 Mn4 O22 171.8(3) . . ?
O21 Mn4 O22 86.7(3) . . ?
O24 Mn4 O22 85.2(3) . . ?
O13 Mn4 O26 96.0(3) . . ?
O21 Mn4 O26 83.0(3) . . ?
O24 Mn4 O26 90.4(3) . . ?
O22 Mn4 O26 91.2(3) . . ?
O13 Mn4 O15 90.0(3) . . ?
O21 Mn4 O15 85.7(2) . . ?
O24 Mn4 O15 99.8(3) . . ?
O22 Mn4 O15 82.2(3) . . ?
O26 Mn4 O15 167.2(3) . . ?
O13 Mn4 Mn5 93.91(18) . . ?
O21 Mn4 Mn5 36.97(18) . . ?
O24 Mn4 Mn5 146.5(2) . . ?
O22 Mn4 Mn5 79.0(2) . . ?
O26 Mn4 Mn5 119.10(18) . . ?
O15 Mn4 Mn5 49.01(17) . . ?
O21 Mn5 O11 88.6(3) . . ?
O21 Mn5 O19 176.5(3) . . ?
O11 Mn5 O19 93.8(3) . . ?
O21 Mn5 O23 87.7(3) . . ?
O11 Mn5 O23 169.2(3) . . ?
O19 Mn5 O23 89.6(3) . . ?
O21 Mn5 O28 97.2(3) . . ?
O11 Mn5 O28 99.6(3) . . ?
O19 Mn5 O28 85.0(3) . . ?
O23 Mn5 O28 90.8(3) . . ?
O21 Mn5 O15 83.3(2) . . ?
O11 Mn5 O15 89.9(2) . . ?
O19 Mn5 O15 94.0(3) . . ?
O23 Mn5 O15 79.6(3) . . ?
O28 Mn5 O15 170.4(3) . . ?
O21 Mn5 Mn4 36.67(17) . . ?
O11 Mn5 Mn4 92.53(17) . . ?
O19 Mn5 Mn4 140.42(19) . . ?
O23 Mn5 Mn4 78.49(19) . . ?
O28 Mn5 Mn4 132.19(19) . . ?
O15 Mn5 Mn4 46.93(16) . . ?
O21 Mn6 O1 88.6(3) . . ?
O21 Mn6 O4 175.6(3) . . ?
O1 Mn6 O4 92.8(3) . . ?
O21 Mn6 O27 90.8(3) . . ?
O1 Mn6 O27 157.7(3) . . ?
O4 Mn6 O27 86.3(3) . . ?
O21 Mn6 O29 97.7(3) . . ?
O1 Mn6 O29 103.1(3) . . ?
O4 Mn6 O29 86.0(3) . . ?
O27 Mn6 O29 99.0(3) . . ?
O13 Mn7 O30 90.9(2) . . ?
O13 Mn7 O25 98.2(3) . . ?
O30 Mn7 O25 169.7(3) . . ?
O13 Mn7 O31 174.5(3) . . ?
O30 Mn7 O31 85.9(3) . . ?
O25 Mn7 O31 85.3(3) . . ?
O13 Mn7 O33 92.9(3) . . ?
O30 Mn7 O33 83.2(2) . . ?
O25 Mn7 O33 91.5(3) . . ?
O31 Mn7 O33 91.2(2) . . ?
O13 Mn7 O8 90.7(3) . . ?
O30 Mn7 O8 86.0(2) . . ?
O25 Mn7 O8 98.6(2) . . ?
O31 Mn7 O8 84.6(2) . . ?
O33 Mn7 O8 168.7(3) . . ?
O13 Mn7 Mn8 94.30(18) . . ?
O30 Mn7 Mn8 36.18(17) . . ?
O25 Mn7 Mn8 146.4(2) . . ?
O31 Mn7 Mn8 80.47(18) . . ?
O33 Mn7 Mn8 118.94(18) . . ?
O8 Mn7 Mn8 50.03(17) . . ?
O30 Mn8 O2 87.9(2) . . ?
O30 Mn8 O6 173.8(3) . . ?
O2 Mn8 O6 95.5(3) . . ?
O30 Mn8 O32 86.4(2) . . ?
O2 Mn8 O32 170.3(3) . . ?
O6 Mn8 O32 89.5(3) . . ?
O30 Mn8 O35 96.3(2) . . ?
O2 Mn8 O35 98.4(2) . . ?
O6 Mn8 O35 88.3(3) . . ?
O32 Mn8 O35 90.0(3) . . ?
O30 Mn8 O8 83.6(2) . . ?
O2 Mn8 O8 90.7(2) . . ?
O6 Mn8 O8 91.2(2) . . ?
O32 Mn8 O8 80.9(2) . . ?
O35 Mn8 O8 170.9(2) . . ?
O30 Mn8 Mn7 36.92(17) . . ?
O2 Mn8 Mn7 92.00(18) . . ?
O6 Mn8 Mn7 137.5(2) . . ?
O32 Mn8 Mn7 78.78(18) . . ?
O35 Mn8 Mn7 131.81(17) . . ?
O8 Mn8 Mn7 46.85(16) . . ?
O12 Mn9 O30 86.9(3) . . ?
O12 Mn9 O17 93.9(3) . . ?
O30 Mn9 O17 176.7(3) . . ?
O12 Mn9 O34 158.4(3) . . ?
O30 Mn9 O34 92.1(2) . . ?
O17 Mn9 O34 85.9(2) . . ?
O12 Mn9 O36 103.7(3) . . ?
O30 Mn9 O36 94.9(3) . . ?
O17 Mn9 O36 88.0(3) . . ?
O34 Mn9 O36 97.9(3) . . ?
C22 N1 C26 123.3(9) . . ?
C49 N2 C53 122.6(9) . . ?
Mn6 O1 Mn1 128.9(3) . . ?
Mn6 O1 Mn2 123.5(3) . . ?
Mn1 O1 Mn2 98.0(3) . . ?
Mn1 O2 Mn8 121.7(3) . . ?
Mn1 O2 Mn2 97.8(3) . . ?
Mn8 O2 Mn2 121.3(3) . . ?
C1 O3 Mn1 127.3(6) . . ?
C1 O4 Mn6 133.0(7) . . ?
C8 O5 Mn1 124.8(6) . . ?
C8 O6 Mn8 135.3(7) . . ?
C15 O7 Mn1 133.3(7) . . ?
C15 O8 Mn7 135.7(7) . . ?
C15 O8 Mn8 123.7(6) . . ?
Mn7 O8 Mn8 83.1(2) . . ?
C22 O9 Mn1 120.7(6) . . ?
Mn3 O11 Mn5 121.5(3) . . ?
Mn3 O11 Mn2 97.9(3) . . ?
Mn5 O11 Mn2 120.1(3) . . ?
Mn9 O12 Mn3 129.0(3) . . ?
Mn9 O12 Mn2 124.6(3) . . ?
Mn3 O12 Mn2 97.7(3) . . ?
Mn4 O13 Mn7 126.1(3) . . ?
Mn4 O13 Mn2 117.9(3) . . ?
Mn7 O13 Mn2 115.9(3) . . ?
C28 O14 Mn3 131.2(7) . . ?
C28 O15 Mn4 137.0(6) . . ?
C28 O15 Mn5 124.5(6) . . ?
Mn4 O15 Mn5 84.1(2) . . ?
C35 O16 Mn3 128.5(6) . . ?
C35 O17 Mn9 132.5(6) . . ?
C42 O18 Mn3 127.4(7) . . ?
C42 O19 Mn5 130.5(7) . . ?
C49 O20 Mn3 122.5(6) . . ?
Mn6 O21 Mn4 123.8(3) . . ?
Mn6 O21 Mn5 128.6(3) . . ?
Mn4 O21 Mn5 106.4(3) . . ?
C55 O22 Mn4 128.0(6) . . ?
C55 O23 Mn5 128.4(7) . . ?
C62 O24 Mn4 127.0(6) . . ?
C62 O25 Mn7 132.0(7) . . ?
C69 O26 Mn4 119.7(6) . . ?
C69 O27 Mn6 113.0(7) . . ?
C76 O28 Mn5 131.2(6) . . ?
C76 O29 Mn6 132.4(6) . . ?
Mn8 O30 Mn9 131.5(3) . . ?
Mn8 O30 Mn7 106.9(3) . . ?
Mn9 O30 Mn7 120.7(3) . . ?
C83 O31 Mn7 125.5(6) . . ?
C83 O32 Mn8 125.6(6) . . ?
C90 O33 Mn7 117.5(6) . . ?
C90 O34 Mn9 109.8(6) . . ?
C97 O35 Mn8 129.7(6) . . ?
C97 O36 Mn9 134.3(7) . . ?
O4 C1 O3 126.0(10) . . ?
O4 C1 C2 117.9(10) . . ?
O3 C1 C2 116.1(9) . . ?
C3 C2 C7 117.3(10) . . ?
C3 C2 C1 122.9(11) . . ?
C7 C2 C1 119.8(10) . . ?
C2 C3 C4 121.3(12) . . ?
C2 C3 H3 119.3 . . ?
C4 C3 H3 119.3 . . ?
C5 C4 C3 118.6(12) . . ?
C5 C4 H4 120.7 . . ?
C3 C4 H4 120.7 . . ?
C6 C5 C4 121.0(11) . . ?
C6 C5 H5 119.5 . . ?
C4 C5 H5 119.5 . . ?
C5 C6 C7 119.9(12) . . ?
C5 C6 H6 120.1 . . ?
C7 C6 H6 120.1 . . ?
C6 C7 C2 121.8(11) . . ?
C6 C7 H7 119.1 . . ?
C2 C7 H7 119.1 . . ?
O6 C8 O5 126.3(9) . . ?
O6 C8 C9 116.7(9) . . ?
O5 C8 C9 117.0(9) . . ?
C14 C9 C10 119.9(10) . . ?
C14 C9 C8 120.5(9) . . ?
C10 C9 C8 119.6(10) . . ?
C11 C10 C9 120.9(11) . . ?
C11 C10 H10 119.6 . . ?
C9 C10 H10 119.6 . . ?
C10 C11 C12 119.6(10) . . ?
C10 C11 H11 120.2 . . ?
C12 C11 H11 120.2 . . ?
C11 C12 C13 118.8(10) . . ?
C11 C12 H12 120.6 . . ?
C13 C12 H12 120.6 . . ?
C14 C13 C12 120.9(10) . . ?
C14 C13 H13 119.6 . . ?
C12 C13 H13 119.6 . . ?
C13 C14 C9 119.9(10) . . ?
C13 C14 H14 120.1 . . ?
C9 C14 H14 120.1 . . ?
O7 C15 O8 123.4(10) . . ?
O7 C15 C16 118.3(10) . . ?
O8 C15 C16 118.3(8) . . ?
C17 C16 C21 118.5(10) . . ?
C17 C16 C15 119.7(9) . . ?
C21 C16 C15 121.8(10) . . ?
C18 C17 C16 120.6(10) . . ?
C18 C17 H17 119.7 . . ?
C16 C17 H17 119.7 . . ?
C17 C18 C19 120.9(11) . . ?
C17 C18 H18 119.5 . . ?
C19 C18 H18 119.5 . . ?
C20 C19 C18 119.0(11) . . ?
C20 C19 H19 120.5 . . ?
C18 C19 H19 120.5 . . ?
C19 C20 C21 120.2(10) . . ?
C19 C20 H20 119.9 . . ?
C21 C20 H20 119.9 . . ?
C16 C21 C20 120.5(10) . . ?
C16 C21 H21 119.7 . . ?
C20 C21 H21 119.7 . . ?
O9 C22 N1 119.6(9) . . ?
O9 C22 C23 122.5(9) . . ?
N1 C22 C23 117.8(10) . . ?
C24 C23 C22 118.5(10) . . ?
C24 C23 H23 120.7 . . ?
C22 C23 H23 120.7 . . ?
C25 C24 C23 121.6(11) . . ?
C25 C24 H24 119.2 . . ?
C23 C24 H24 119.2 . . ?
C26 C25 C24 120.6(11) . . ?
C26 C25 H25 119.7 . . ?
C24 C25 H25 119.7 . . ?
C25 C26 N1 118.2(10) . . ?
C25 C26 C27 125.6(10) . . ?
N1 C26 C27 116.2(9) . . ?
C26 C27 H27A 109.5 . . ?
C26 C27 H27B 109.5 . . ?
H27A C27 H27B 109.5 . . ?
C26 C27 H27C 109.5 . . ?
H27A C27 H27C 109.5 . . ?
H27B C27 H27C 109.5 . . ?
O14 C28 O15 124.0(9) . . ?
O14 C28 C29 120.9(9) . . ?
O15 C28 C29 115.0(9) . . ?
C30 C29 C34 121.7(9) . . ?
C30 C29 C28 122.4(10) . . ?
C34 C29 C28 115.8(10) . . ?
C29 C30 C31 120.1(10) . . ?
C29 C30 H30 119.9 . . ?
C31 C30 H30 119.9 . . ?
C32 C31 C30 119.4(11) . . ?
C32 C31 H31 120.3 . . ?
C30 C31 H31 120.3 . . ?
C33 C32 C31 118.8(10) . . ?
C33 C32 H32 120.6 . . ?
C31 C32 H32 120.6 . . ?
C32 C33 C34 122.4(11) . . ?
C32 C33 H33 118.8 . . ?
C34 C33 H33 118.8 . . ?
C29 C34 C33 117.4(11) . . ?
C29 C34 H34 121.3 . . ?
C33 C34 H34 121.3 . . ?
O16 C35 O17 126.3(9) . . ?
O16 C35 C36 117.0(8) . . ?
O17 C35 C36 116.7(9) . . ?
C41 C36 C37 119.8(10) . . ?
C41 C36 C35 121.0(9) . . ?
C37 C36 C35 119.2(10) . . ?
C38 C37 C36 119.5(11) . . ?
C38 C37 H37 120.2 . . ?
C36 C37 H37 120.2 . . ?
C39 C38 C37 119.3(10) . . ?
C39 C38 H38 120.3 . . ?
C37 C38 H38 120.3 . . ?
C38 C39 C40 122.9(11) . . ?
C38 C39 H39 118.6 . . ?
C40 C39 H39 118.6 . . ?
C39 C40 C41 118.2(12) . . ?
C39 C40 H40 120.9 . . ?
C41 C40 H40 120.9 . . ?
C36 C41 C40 120.1(11) . . ?
C36 C41 H41 119.9 . . ?
C40 C41 H41 119.9 . . ?
O18 C42 O19 126.4(10) . . ?
O18 C42 C43 116.6(10) . . ?
O19 C42 C43 117.0(10) . . ?
C48 C43 C44 121.2(11) . . ?
C48 C43 C42 119.2(11) . . ?
C44 C43 C42 119.3(10) . . ?
C43 C44 C45 118.5(11) . . ?
C43 C44 H44 120.8 . . ?
C45 C44 H44 120.8 . . ?
C46 C45 C44 120.4(12) . . ?
C46 C45 H45 119.8 . . ?
C44 C45 H45 119.8 . . ?
C45 C46 C47 121.3(12) . . ?
C45 C46 H46 119.3 . . ?
C47 C46 H46 119.3 . . ?
C46 C47 C48 118.8(13) . . ?
C46 C47 H47 120.6 . . ?
C48 C47 H47 120.6 . . ?
C43 C48 C47 119.7(12) . . ?
C43 C48 H48 120.2 . . ?
C47 C48 H48 120.2 . . ?
O20 C49 N2 118.5(10) . . ?
O20 C49 C50 123.6(10) . . ?
N2 C49 C50 117.9(10) . . ?
C51 C50 C49 119.7(11) . . ?
C51 C50 H50 120.1 . . ?
C49 C50 H50 120.1 . . ?
C50 C51 C52 120.8(11) . . ?
C50 C51 H51 119.6 . . ?
C52 C51 H51 119.6 . . ?
C53 C52 C51 119.9(11) . . ?
C53 C52 H52 120.0 . . ?
C51 C52 H52 120.0 . . ?
C52 C53 N2 119.0(10) . . ?
C52 C53 C54 126.4(11) . . ?
N2 C53 C54 114.6(10) . . ?
C53 C54 H54A 109.5 . . ?
C53 C54 H54B 109.5 . . ?
H54A C54 H54B 109.5 . . ?
C53 C54 H54C 109.5 . . ?
H54A C54 H54C 109.5 . . ?
H54B C54 H54C 109.5 . . ?
O23 C55 O22 125.6(10) . . ?
O23 C55 C56 119.9(11) . . ?
O22 C55 C56 114.5(10) . . ?
C61 C56 C57 120.2(12) . . ?
C61 C56 C55 121.1(13) . . ?
C57 C56 C55 118.6(12) . . ?
C58 C57 C56 117.2(15) . . ?
C58 C57 H57 121.4 . . ?
C56 C57 H57 121.4 . . ?
C59 C58 C57 121.2(19) . . ?
C59 C58 H58 119.4 . . ?
C57 C58 H58 119.4 . . ?
C58 C59 C60 121.3(17) . . ?
C58 C59 H59 119.4 . . ?
C60 C59 H59 119.4 . . ?
C61 C60 C59 117.3(18) . . ?
C61 C60 H60 121.4 . . ?
C59 C60 H60 121.4 . . ?
C60 C61 C56 122.7(16) . . ?
C60 C61 H61 118.7 . . ?
C56 C61 H61 118.7 . . ?
O25 C62 O24 122.6(9) . . ?
O25 C62 C63 118.3(10) . . ?
O24 C62 C63 118.8(10) . . ?
C68 C63 C64 119.2(10) . . ?
C68 C63 C62 121.4(10) . . ?
C64 C63 C62 119.3(10) . . ?
C65 C64 C63 120.1(11) . . ?
C65 C64 H64 119.9 . . ?
C63 C64 H64 119.9 . . ?
C64 C65 C66 119.3(11) . . ?
C64 C65 H65 120.3 . . ?
C66 C65 H65 120.3 . . ?
C67 C66 C65 120.0(11) . . ?
C67 C66 H66 120.0 . . ?
C65 C66 H66 120.0 . . ?
C68 C67 C66 120.2(12) . . ?
C68 C67 H67 119.9 . . ?
C66 C67 H67 119.9 . . ?
C63 C68 C67 121.2(11) . . ?
C63 C68 H68 119.4 . . ?
C67 C68 H68 119.4 . . ?
O26 C69 O27 121.6(10) . . ?
O26 C69 C70 119.9(10) . . ?
O27 C69 C70 118.4(10) . . ?
C75 C70 C71 119.6(11) . . ?
C75 C70 C69 121.7(10) . . ?
C71 C70 C69 118.7(11) . . ?
C72 C71 C70 119.4(12) . . ?
C72 C71 H71 120.3 . . ?
C70 C71 H71 120.3 . . ?
C73 C72 C71 121.0(12) . . ?
C73 C72 H72 119.5 . . ?
C71 C72 H72 119.5 . . ?
C72 C73 C74 119.8(13) . . ?
C72 C73 H73 120.1 . . ?
C74 C73 H73 120.1 . . ?
C75 C74 C73 117.5(13) . . ?
C75 C74 H74 121.3 . . ?
C73 C74 H74 121.3 . . ?
C70 C75 C74 122.7(11) . . ?
C70 C75 H75 118.6 . . ?
C74 C75 H75 118.6 . . ?
O29 C76 O28 126.5(9) . . ?
O29 C76 C77 116.9(9) . . ?
O28 C76 C77 116.5(9) . . ?
C78 C77 C82 119.0(9) . . ?
C78 C77 C76 120.9(9) . . ?
C82 C77 C76 120.0(9) . . ?
C77 C78 C79 122.1(10) . . ?
C77 C78 H78 118.9 . . ?
C79 C78 H78 118.9 . . ?
C78 C79 C80 116.3(10) . . ?
C78 C79 H79 121.9 . . ?
C80 C79 H79 121.9 . . ?
C81 C80 C79 122.1(10) . . ?
C81 C80 H80 119.0 . . ?
C79 C80 H80 119.0 . . ?
C82 C81 C80 119.5(10) . . ?
C82 C81 H81 120.3 . . ?
C80 C81 H81 120.3 . . ?
C81 C82 C77 120.9(10) . . ?
C81 C82 H82 119.5 . . ?
C77 C82 H82 119.5 . . ?
O31 C83 O32 127.4(9) . . ?
O31 C83 C84 117.0(8) . . ?
O32 C83 C84 115.5(9) . . ?
C85 C84 C89 119.2(10) . . ?
C85 C84 C83 121.5(9) . . ?
C89 C84 C83 119.2(9) . . ?
C84 C85 C86 120.8(10) . . ?
C84 C85 H85 119.6 . . ?
C86 C85 H85 119.6 . . ?
C87 C86 C85 119.2(11) . . ?
C87 C86 H86 120.4 . . ?
C85 C86 H86 120.4 . . ?
C88 C87 C86 120.4(11) . . ?
C88 C87 H87 119.8 . . ?
C86 C87 H87 119.8 . . ?
C87 C88 C89 120.6(10) . . ?
C87 C88 H88 119.7 . . ?
C89 C88 H88 119.7 . . ?
C88 C89 C84 119.8(10) . . ?
C88 C89 H89 120.1 . . ?
C84 C89 H89 120.1 . . ?
O33 C90 O34 120.5(8) . . ?
O33 C90 C91 121.3(10) . . ?
O34 C90 C91 118.2(9) . . ?
C96 C91 C92 119.3(10) . . ?
C96 C91 C90 122.8(10) . . ?
C92 C91 C90 117.9(10) . . ?
C93 C92 C91 121.5(13) . . ?
C93 C92 H92 119.3 . . ?
C91 C92 H92 119.3 . . ?
C92 C93 C94 118.5(13) . . ?
C92 C93 H93 120.7 . . ?
C94 C93 H93 120.7 . . ?
C95 C94 C93 121.9(11) . . ?
C95 C94 H94 119.1 . . ?
C93 C94 H94 119.1 . . ?
C94 C95 C96 118.2(12) . . ?
C94 C95 H95 120.9 . . ?
C96 C95 H95 120.9 . . ?
C91 C96 C95 120.5(11) . . ?
C91 C96 H96 119.8 . . ?
C95 C96 H96 119.8 . . ?
O36 C97 O35 126.8(10) . . ?
O36 C97 C98 117.8(10) . . ?
O35 C97 C98 115.4(9) . . ?
C99 C98 C103 119.4(10) . . ?
C99 C98 C97 122.3(10) . . ?
C103 C98 C97 118.2(10) . . ?
C100 C99 C98 119.3(11) . . ?
C100 C99 H99 120.4 . . ?
C98 C99 H99 120.4 . . ?
C99 C100 C101 121.4(12) . . ?
C99 C100 H100 119.3 . . ?
C101 C100 H100 119.3 . . ?
C102 C101 C100 121.9(12) . . ?
C102 C101 H101 119.1 . . ?
C100 C101 H101 119.1 . . ?
C101 C102 C103 118.5(12) . . ?
C101 C102 H102 120.7 . . ?
C103 C102 H102 120.7 . . ?
C102 C103 C98 119.5(11) . . ?
C102 C103 H103 120.3 . . ?
C98 C103 H103 120.3 . . ?
C1S O1S C3S 123.1(11) . . ?
C2S C1S O1S 117.8(11) . . ?
C2S C1S H1S1 107.9 . . ?
O1S C1S H1S1 107.9 . . ?
C2S C1S H1S2 107.9 . . ?
O1S C1S H1S2 107.9 . . ?
H1S1 C1S H1S2 107.2 . . ?
C1S C2S H2S1 109.5 . . ?
C1S C2S H2S2 109.5 . . ?
H2S1 C2S H2S2 109.5 . . ?
C1S C2S H2S3 109.5 . . ?
H2S1 C2S H2S3 109.5 . . ?
H2S2 C2S H2S3 109.5 . . ?
C4S C3S O1S 107.5(11) . . ?
C4S C3S H3S1 110.2 . . ?
O1S C3S H3S1 110.2 . . ?
C4S C3S H3S2 110.2 . . ?
O1S C3S H3S2 110.2 . . ?
H3S1 C3S H3S2 108.5 . . ?
C3S C4S H4S1 109.5 . . ?
C3S C4S H4S2 109.5 . . ?
H4S1 C4S H4S2 109.5 . . ?
C3S C4S H4S3 109.5 . . ?
H4S1 C4S H4S3 109.5 . . ?
H4S2 C4S H4S3 109.5 . . ?
C5S O2S C7S 110.0(18) . . ?
O2S C5S C6S 124(2) . . ?
O2S C5S H5S1 106.4 . . ?
C6S C5S H5S1 106.4 . . ?
O2S C5S H5S2 106.4 . . ?
C6S C5S H5S2 106.4 . . ?
H5S1 C5S H5S2 106.5 . . ?
C5S C6S H6S1 109.5 . . ?
C5S C6S H6S2 109.5 . . ?
H6S1 C6S H6S2 109.5 . . ?
C5S C6S H6S3 109.5 . . ?
H6S1 C6S H6S3 109.5 . . ?
H6S2 C6S H6S3 109.5 . . ?
O2S C7S C8S 90.3(19) . . ?
O2S C7S H7S1 113.6 . . ?
C8S C7S H7S1 113.6 . . ?
O2S C7S H7S2 113.6 . . ?
C8S C7S H7S2 113.6 . . ?
H7S1 C7S H7S2 110.9 . . ?
C7S C8S H8S1 109.5 . . ?
C7S C8S H8S2 109.5 . . ?
H8S1 C8S H8S2 109.5 . . ?
C7S C8S H8S3 109.5 . . ?
H8S1 C8S H8S3 109.5 . . ?
H8S2 C8S H8S3 109.5 . . ?
Cl1 C9S Cl2 113.6(9) . . ?
Cl1 C9S H9S1 108.8 . . ?
Cl2 C9S H9S1 108.8 . . ?
Cl1 C9S H9S2 108.8 . . ?
Cl2 C9S H9S2 108.8 . . ?
H9S1 C9S H9S2 107.7 . . ?
Cl3 C10S Cl4 111.3(15) . . ?
Cl3 C10S H1S3 109.4 . . ?
Cl4 C10S H1S3 109.4 . . ?
Cl3 C10S H1S4 109.4 . . ?
Cl4 C10S H1S4 109.4 . . ?
H1S3 C10S H1S4 108.0 . . ?

loop_
_geom_bond_atom_site_label_1
_geom_bond_atom_site_label_2
_geom_bond_distance
_geom_bond_site_symmetry_2
_geom_bond_publ_flag
Mn1 O2 1.867(6) . ?
Mn1 O1 1.884(6) . ?
Mn1 O5 1.971(7) . ?
Mn1 O3 1.975(7) . ?
Mn1 O7 2.150(6) . ?
Mn1 O9 2.301(6) . ?
Mn1 Mn2 2.850(2) . ?
Mn2 O1 1.893(6) . ?
Mn2 O12 1.899(6) . ?
Mn2 O2 1.914(6) . ?
Mn2 O11 1.924(6) . ?
Mn2 O13 2.131(5) . ?
Mn2 Mn3 2.840(2) . ?
Mn3 O11 1.841(6) . ?
Mn3 O12 1.872(6) . ?
Mn3 O16 1.939(7) . ?
Mn3 O18 1.961(6) . ?
Mn3 O14 2.181(6) . ?
Mn3 O20 2.275(6) . ?
Mn4 O13 1.831(6) . ?
Mn4 O21 1.880(6) . ?
Mn4 O24 1.941(6) . ?
Mn4 O22 1.977(7) . ?
Mn4 O26 2.178(7) . ?
Mn4 O15 2.218(7) . ?
Mn4 Mn5 3.020(2) . ?
Mn5 O21 1.893(6) . ?
Mn5 O11 1.921(6) . ?
Mn5 O19 1.942(6) . ?
Mn5 O23 2.006(7) . ?
Mn5 O28 2.088(6) . ?
Mn5 O15 2.292(6) . ?
Mn6 O21 1.837(6) . ?
Mn6 O1 1.863(6) . ?
Mn6 O4 1.933(6) . ?
Mn6 O27 1.969(6) . ?
Mn6 O29 2.079(6) . ?
Mn7 O13 1.866(6) . ?
Mn7 O30 1.884(6) . ?
Mn7 O25 1.938(6) . ?
Mn7 O31 1.974(6) . ?
Mn7 O33 2.172(6) . ?
Mn7 O8 2.206(6) . ?
Mn7 Mn8 3.002(2) . ?
Mn8 O30 1.852(6) . ?
Mn8 O2 1.898(6) . ?
Mn8 O6 1.937(6) . ?
Mn8 O32 2.003(6) . ?
Mn8 O35 2.118(7) . ?
Mn8 O8 2.317(6) . ?
Mn9 O12 1.847(6) . ?
Mn9 O30 1.867(6) . ?
Mn9 O17 1.934(6) . ?
Mn9 O34 1.973(6) . ?
Mn9 O36 2.059(7) . ?
N1 C22 1.315(11) . ?
N1 C26 1.395(12) . ?
N2 C49 1.341(11) . ?
N2 C53 1.389(12) . ?
O3 C1 1.276(12) . ?
O4 C1 1.263(10) . ?
O5 C8 1.283(11) . ?
O6 C8 1.265(10) . ?
O7 C15 1.246(10) . ?
O8 C15 1.300(11) . ?
O9 C22 1.282(11) . ?
O14 C28 1.219(10) . ?
O15 C28 1.313(11) . ?
O16 C35 1.246(10) . ?
O17 C35 1.300(10) . ?
O18 C42 1.241(12) . ?
O19 C42 1.280(11) . ?
O20 C49 1.289(11) . ?
O22 C55 1.289(11) . ?
O23 C55 1.236(11) . ?
O24 C62 1.296(11) . ?
O25 C62 1.249(11) . ?
O26 C69 1.252(12) . ?
O27 C69 1.288(11) . ?
O28 C76 1.282(11) . ?
O29 C76 1.260(11) . ?
O31 C83 1.272(11) . ?
O32 C83 1.278(10) . ?
O33 C90 1.257(10) . ?
O34 C90 1.285(10) . ?
O35 C97 1.268(11) . ?
O36 C97 1.251(11) . ?
C1 C2 1.469(13) . ?
C2 C3 1.352(13) . ?
C2 C7 1.388(14) . ?
C3 C4 1.404(13) . ?
C3 H3 0.9500 . ?
C4 C5 1.357(15) . ?
C4 H4 0.9500 . ?
C5 C6 1.342(15) . ?
C5 H5 0.9500 . ?
C6 C7 1.358(13) . ?
C6 H6 0.9500 . ?
C7 H7 0.9500 . ?
C8 C9 1.486(13) . ?
C9 C14 1.386(13) . ?
C9 C10 1.395(12) . ?
C10 C11 1.369(13) . ?
C10 H10 0.9500 . ?
C11 C12 1.404(14) . ?
C11 H11 0.9500 . ?
C12 C13 1.410(13) . ?
C12 H12 0.9500 . ?
C13 C14 1.363(13) . ?
C13 H13 0.9500 . ?
C14 H14 0.9500 . ?
C15 C16 1.500(13) . ?
C16 C17 1.369(13) . ?
C16 C21 1.370(12) . ?
C17 C18 1.360(12) . ?
C17 H17 0.9500 . ?
C18 C19 1.363(13) . ?
C18 H18 0.9500 . ?
C19 C20 1.361(14) . ?
C19 H19 0.9500 . ?
C20 C21 1.376(13) . ?
C20 H20 0.9500 . ?
C21 H21 0.9500 . ?
C22 C23 1.428(13) . ?
C23 C24 1.357(13) . ?
C23 H23 0.9500 . ?
C24 C25 1.355(13) . ?
C24 H24 0.9500 . ?
C25 C26 1.339(13) . ?
C25 H25 0.9500 . ?
C26 C27 1.504(13) . ?
C27 H27A 0.9800 . ?
C27 H27B 0.9800 . ?
C27 H27C 0.9800 . ?
C28 C29 1.519(13) . ?
C29 C30 1.344(12) . ?
C29 C34 1.382(13) . ?
C30 C31 1.410(12) . ?
C30 H30 0.9500 . ?
C31 C32 1.377(14) . ?
C31 H31 0.9500 . ?
C32 C33 1.370(13) . ?
C32 H32 0.9500 . ?
C33 C34 1.391(12) . ?
C33 H33 0.9500 . ?
C34 H34 0.9500 . ?
C35 C36 1.501(13) . ?
C36 C41 1.378(13) . ?
C36 C37 1.389(13) . ?
C37 C38 1.386(13) . ?
C37 H37 0.9500 . ?
C38 C39 1.342(14) . ?
C38 H38 0.9500 . ?
C39 C40 1.370(14) . ?
C39 H39 0.9500 . ?
C40 C41 1.389(14) . ?
C40 H40 0.9500 . ?
C41 H41 0.9500 . ?
C42 C43 1.502(13) . ?
C43 C48 1.356(15) . ?
C43 C44 1.376(13) . ?
C44 C45 1.396(13) . ?
C44 H44 0.9500 . ?
C45 C46 1.346(16) . ?
C45 H45 0.9500 . ?
C46 C47 1.370(16) . ?
C46 H46 0.9500 . ?
C47 C48 1.402(14) . ?
C47 H47 0.9500 . ?
C48 H48 0.9500 . ?
C49 C50 1.418(13) . ?
C50 C51 1.348(13) . ?
C50 H50 0.9500 . ?
C51 C52 1.393(13) . ?
C51 H51 0.9500 . ?
C52 C53 1.345(13) . ?
C52 H52 0.9500 . ?
C53 C54 1.463(13) . ?
C54 H54A 0.9800 . ?
C54 H54B 0.9800 . ?
C54 H54C 0.9800 . ?
C55 C56 1.476(14) . ?
C56 C61 1.367(15) . ?
C56 C57 1.422(16) . ?
C57 C58 1.387(17) . ?
C57 H57 0.9500 . ?
C58 C59 1.35(2) . ?
C58 H58 0.9500 . ?
C59 C60 1.42(2) . ?
C59 H59 0.9500 . ?
C60 C61 1.348(16) . ?
C60 H60 0.9500 . ?
C61 H61 0.9500 . ?
C62 C63 1.483(13) . ?
C63 C68 1.343(13) . ?
C63 C64 1.425(14) . ?
C64 C65 1.371(13) . ?
C64 H64 0.9500 . ?
C65 C66 1.388(15) . ?
C65 H65 0.9500 . ?
C66 C67 1.382(15) . ?
C66 H66 0.9500 . ?
C67 C68 1.375(13) . ?
C67 H67 0.9500 . ?
C68 H68 0.9500 . ?
C69 C70 1.496(14) . ?
C70 C75 1.324(14) . ?
C70 C71 1.393(13) . ?
C71 C72 1.378(14) . ?
C71 H71 0.9500 . ?
C72 C73 1.360(18) . ?
C72 H72 0.9500 . ?
C73 C74 1.402(16) . ?
C73 H73 0.9500 . ?
C74 C75 1.396(14) . ?
C74 H74 0.9500 . ?
C75 H75 0.9500 . ?
C76 C77 1.501(12) . ?
C77 C78 1.367(12) . ?
C77 C82 1.397(12) . ?
C78 C79 1.396(12) . ?
C78 H78 0.9500 . ?
C79 C80 1.403(13) . ?
C79 H79 0.9500 . ?
C80 C81 1.377(14) . ?
C80 H80 0.9500 . ?
C81 C82 1.349(13) . ?
C81 H81 0.9500 . ?
C82 H82 0.9500 . ?
C83 C84 1.490(13) . ?
C84 C85 1.382(13) . ?
C84 C89 1.407(12) . ?
C85 C86 1.397(13) . ?
C85 H85 0.9500 . ?
C86 C87 1.388(14) . ?
C86 H86 0.9500 . ?
C87 C88 1.376(14) . ?
C87 H87 0.9500 . ?
C88 C89 1.380(13) . ?
C88 H88 0.9500 . ?
C89 H89 0.9500 . ?
C90 C91 1.482(12) . ?
C91 C96 1.354(13) . ?
C91 C92 1.411(14) . ?
C92 C93 1.351(14) . ?
C92 H92 0.9500 . ?
C93 C94 1.385(18) . ?
C93 H93 0.9500 . ?
C94 C95 1.382(16) . ?
C94 H94 0.9500 . ?
C95 C96 1.408(13) . ?
C95 H95 0.9500 . ?
C96 H96 0.9500 . ?
C97 C98 1.519(14) . ?
C98 C99 1.364(13) . ?
C98 C103 1.423(14) . ?
C99 C100 1.361(14) . ?
C99 H99 0.9500 . ?
C100 C101 1.373(15) . ?
C100 H100 0.9500 . ?
C101 C102 1.329(15) . ?
C101 H101 0.9500 . ?
C102 C103 1.408(14) . ?
C102 H102 0.9500 . ?
C103 H103 0.9500 . ?
O1S C1S 1.301(12) . ?
O1S C3S 1.386(14) . ?
C1S C2S 1.266(12) . ?
C1S H1S1 0.9900 . ?
C1S H1S2 0.9900 . ?
C2S H2S1 0.9800 . ?
C2S H2S2 0.9800 . ?
C2S H2S3 0.9800 . ?
C3S C4S 1.343(11) . ?
C3S H3S1 0.9900 . ?
C3S H3S2 0.9900 . ?
C4S H4S1 0.9800 . ?
C4S H4S2 0.9800 . ?
C4S H4S3 0.9800 . ?
O2S C5S 1.27(2) . ?
O2S C7S 1.46(3) . ?
C5S C6S 1.390(15) . ?
C5S H5S1 0.9900 . ?
C5S H5S2 0.9900 . ?
C6S H6S1 0.9800 . ?
C6S H6S2 0.9800 . ?
C6S H6S3 0.9800 . ?
C7S C8S 1.529(17) . ?
C7S H7S1 0.9900 . ?
C7S H7S2 0.9900 . ?
C8S H8S1 0.9800 . ?
C8S H8S2 0.9800 . ?
C8S H8S3 0.9800 . ?
C9S Cl1 1.673(16) . ?
C9S Cl2 1.790(17) . ?
C9S H9S1 0.9900 . ?
C9S H9S2 0.9900 . ?
C10S Cl3 1.55(2) . ?
C10S Cl4 1.88(2) . ?
C10S H1S3 0.9900 . ?
C10S H1S4 0.9900 . ?

loop_
_geom_torsion_atom_site_label_1
_geom_torsion_atom_site_label_2
_geom_torsion_atom_site_label_3
_geom_torsion_atom_site_label_4
_geom_torsion
_geom_torsion_site_symmetry_1
_geom_torsion_site_symmetry_2
_geom_torsion_site_symmetry_3
_geom_torsion_site_symmetry_4
_geom_torsion_publ_flag
O2 Mn1 Mn2 O1 -176.0(4) . . . . ?
O5 Mn1 Mn2 O1 179.0(4) . . . . ?
O3 Mn1 Mn2 O1 10.6(4) . . . . ?
O7 Mn1 Mn2 O1 -85.5(3) . . . . ?
O9 Mn1 Mn2 O1 90.7(3) . . . . ?
O2 Mn1 Mn2 O12 26.6(3) . . . . ?
O1 Mn1 Mn2 O12 -157.4(4) . . . . ?
O5 Mn1 Mn2 O12 21.6(4) . . . . ?
O3 Mn1 Mn2 O12 -146.8(3) . . . . ?
O7 Mn1 Mn2 O12 117.0(3) . . . . ?
O9 Mn1 Mn2 O12 -66.7(3) . . . . ?
O1 Mn1 Mn2 O2 176.0(4) . . . . ?
O5 Mn1 Mn2 O2 -4.9(4) . . . . ?
O3 Mn1 Mn2 O2 -173.3(4) . . . . ?
O7 Mn1 Mn2 O2 90.5(3) . . . . ?
O9 Mn1 Mn2 O2 -93.3(3) . . . . ?
O2 Mn1 Mn2 O11 141.1(3) . . . . ?
O1 Mn1 Mn2 O11 -42.9(3) . . . . ?
O5 Mn1 Mn2 O11 136.2(4) . . . . ?
O3 Mn1 Mn2 O11 -32.2(4) . . . . ?
O7 Mn1 Mn2 O11 -128.4(3) . . . . ?
O9 Mn1 Mn2 O11 47.9(3) . . . . ?
O2 Mn1 Mn2 O13 -93.1(3) . . . . ?
O1 Mn1 Mn2 O13 82.9(3) . . . . ?
O5 Mn1 Mn2 O13 -98.1(3) . . . . ?
O3 Mn1 Mn2 O13 93.5(3) . . . . ?
O7 Mn1 Mn2 O13 -2.6(3) . . . . ?
O9 Mn1 Mn2 O13 173.6(2) . . . . ?
O2 Mn1 Mn2 Mn3 87.4(3) . . . . ?
O1 Mn1 Mn2 Mn3 -96.5(3) . . . . ?
O5 Mn1 Mn2 Mn3 82.5(3) . . . . ?
O3 Mn1 Mn2 Mn3 -85.9(3) . . . . ?
O7 Mn1 Mn2 Mn3 177.9(2) . . . . ?
O9 Mn1 Mn2 Mn3 -5.8(2) . . . . ?
O1 Mn2 Mn3 O11 27.5(4) . . . . ?
O12 Mn2 Mn3 O11 -173.9(4) . . . . ?
O2 Mn2 Mn3 O11 141.5(3) . . . . ?
O13 Mn2 Mn3 O11 -92.2(3) . . . . ?
Mn1 Mn2 Mn3 O11 87.2(3) . . . . ?
O1 Mn2 Mn3 O12 -158.6(4) . . . . ?
O2 Mn2 Mn3 O12 -44.5(3) . . . . ?
O11 Mn2 Mn3 O12 173.9(4) . . . . ?
O13 Mn2 Mn3 O12 81.8(3) . . . . ?
Mn1 Mn2 Mn3 O12 -98.8(3) . . . . ?
O1 Mn2 Mn3 O16 -146.8(4) . . . . ?
O12 Mn2 Mn3 O16 11.7(4) . . . . ?
O2 Mn2 Mn3 O16 -32.8(4) . . . . ?
O11 Mn2 Mn3 O16 -174.3(4) . . . . ?
O13 Mn2 Mn3 O16 93.5(3) . . . . ?
Mn1 Mn2 Mn3 O16 -87.1(3) . . . . ?
O1 Mn2 Mn3 O18 17.2(4) . . . . ?
O12 Mn2 Mn3 O18 175.8(4) . . . . ?
O2 Mn2 Mn3 O18 131.2(3) . . . . ?
O11 Mn2 Mn3 O18 -10.3(4) . . . . ?
O13 Mn2 Mn3 O18 -102.5(3) . . . . ?
Mn1 Mn2 Mn3 O18 77.0(3) . . . . ?
O1 Mn2 Mn3 O14 119.8(3) . . . . ?
O12 Mn2 Mn3 O14 -81.7(3) . . . . ?
O2 Mn2 Mn3 O14 -126.2(3) . . . . ?
O11 Mn2 Mn3 O14 92.3(3) . . . . ?
O13 Mn2 Mn3 O14 0.1(3) . . . . ?
Mn1 Mn2 Mn3 O14 179.5(2) . . . . ?
O1 Mn2 Mn3 O20 -66.7(3) . . . . ?
O12 Mn2 Mn3 O20 91.9(3) . . . . ?
O2 Mn2 Mn3 O20 47.4(3) . . . . ?
O11 Mn2 Mn3 O20 -94.2(3) . . . . ?
O13 Mn2 Mn3 O20 173.6(2) . . . . ?
Mn1 Mn2 Mn3 O20 -6.9(2) . . . . ?
O13 Mn4 Mn5 O21 85.2(4) . . . . ?
O24 Mn4 Mn5 O21 -162.6(5) . . . . ?
O22 Mn4 Mn5 O21 -99.1(4) . . . . ?
O26 Mn4 Mn5 O21 -13.9(4) . . . . ?
O15 Mn4 Mn5 O21 171.7(4) . . . . ?
O13 Mn4 Mn5 O11 1.0(3) . . . . ?
O21 Mn4 Mn5 O11 -84.2(4) . . . . ?
O24 Mn4 Mn5 O11 113.2(4) . . . . ?
O22 Mn4 Mn5 O11 176.7(3) . . . . ?
O26 Mn4 Mn5 O11 -98.1(3) . . . . ?
O15 Mn4 Mn5 O11 87.5(3) . . . . ?
O13 Mn4 Mn5 O19 -98.0(4) . . . . ?
O21 Mn4 Mn5 O19 176.8(5) . . . . ?
O24 Mn4 Mn5 O19 14.2(5) . . . . ?
O22 Mn4 Mn5 O19 77.7(4) . . . . ?
O26 Mn4 Mn5 O19 162.9(4) . . . . ?
O15 Mn4 Mn5 O19 -11.5(4) . . . . ?
O13 Mn4 Mn5 O23 -173.1(3) . . . . ?
O21 Mn4 Mn5 O23 101.8(4) . . . . ?
O24 Mn4 Mn5 O23 -60.9(4) . . . . ?
O22 Mn4 Mn5 O23 2.6(3) . . . . ?
O26 Mn4 Mn5 O23 87.8(3) . . . . ?
O15 Mn4 Mn5 O23 -86.5(3) . . . . ?
O13 Mn4 Mn5 O28 106.4(3) . . . . ?
O21 Mn4 Mn5 O28 21.2(4) . . . . ?
O24 Mn4 Mn5 O28 -141.4(5) . . . . ?
O22 Mn4 Mn5 O28 -77.9(3) . . . . ?
O26 Mn4 Mn5 O28 7.3(3) . . . . ?
O15 Mn4 Mn5 O28 -167.1(4) . . . . ?
O13 Mn4 Mn5 O15 -86.6(3) . . . . ?
O21 Mn4 Mn5 O15 -171.7(4) . . . . ?
O24 Mn4 Mn5 O15 25.7(5) . . . . ?
O22 Mn4 Mn5 O15 89.1(3) . . . . ?
O26 Mn4 Mn5 O15 174.4(3) . . . . ?
O13 Mn7 Mn8 O30 85.6(4) . . . . ?
O25 Mn7 Mn8 O30 -162.5(5) . . . . ?
O31 Mn7 Mn8 O30 -96.1(3) . . . . ?
O33 Mn7 Mn8 O30 -10.0(3) . . . . ?
O8 Mn7 Mn8 O30 172.9(4) . . . . ?
O13 Mn7 Mn8 O2 1.8(3) . . . . ?
O30 Mn7 Mn8 O2 -83.8(3) . . . . ?
O25 Mn7 Mn8 O2 113.7(4) . . . . ?
O31 Mn7 Mn8 O2 -179.9(3) . . . . ?
O33 Mn7 Mn8 O2 -93.8(3) . . . . ?
O8 Mn7 Mn8 O2 89.1(3) . . . . ?
O13 Mn7 Mn8 O6 -98.6(4) . . . . ?
O30 Mn7 Mn8 O6 175.8(4) . . . . ?
O25 Mn7 Mn8 O6 13.3(5) . . . . ?
O31 Mn7 Mn8 O6 79.7(3) . . . . ?
O33 Mn7 Mn8 O6 165.7(3) . . . . ?
O8 Mn7 Mn8 O6 -11.3(4) . . . . ?
O13 Mn7 Mn8 O32 -175.3(3) . . . . ?
O30 Mn7 Mn8 O32 99.1(3) . . . . ?
O25 Mn7 Mn8 O32 -63.4(4) . . . . ?
O31 Mn7 Mn8 O32 2.9(3) . . . . ?
O33 Mn7 Mn8 O32 89.0(3) . . . . ?
O8 Mn7 Mn8 O32 -88.0(3) . . . . ?
O13 Mn7 Mn8 O35 105.0(3) . . . . ?
O30 Mn7 Mn8 O35 19.3(4) . . . . ?
O25 Mn7 Mn8 O35 -143.1(4) . . . . ?
O31 Mn7 Mn8 O35 -76.8(3) . . . . ?
O33 Mn7 Mn8 O35 9.3(3) . . . . ?
O8 Mn7 Mn8 O35 -167.8(3) . . . . ?
O13 Mn7 Mn8 O8 -87.2(3) . . . . ?
O30 Mn7 Mn8 O8 -172.9(4) . . . . ?
O25 Mn7 Mn8 O8 24.6(4) . . . . ?
O31 Mn7 Mn8 O8 91.0(3) . . . . ?
O33 Mn7 Mn8 O8 177.1(3) . . . . ?
O21 Mn6 O1 Mn1 149.5(4) . . . . ?
O4 Mn6 O1 Mn1 -26.3(4) . . . . ?
O27 Mn6 O1 Mn1 60.9(8) . . . . ?
O29 Mn6 O1 Mn1 -112.9(4) . . . . ?
O21 Mn6 O1 Mn2 11.1(4) . . . . ?
O4 Mn6 O1 Mn2 -164.8(4) . . . . ?
O27 Mn6 O1 Mn2 -77.6(8) . . . . ?
O29 Mn6 O1 Mn2 108.7(4) . . . . ?
O2 Mn1 O1 Mn6 -143.4(4) . . . . ?
O5 Mn1 O1 Mn6 -172(10) . . . . ?
O3 Mn1 O1 Mn6 41.5(4) . . . . ?
O7 Mn1 O1 Mn6 -46.6(4) . . . . ?
O9 Mn1 O1 Mn6 128.5(4) . . . . ?
Mn2 Mn1 O1 Mn6 -146.1(5) . . . . ?
O2 Mn1 O1 Mn2 2.7(2) . . . . ?
O5 Mn1 O1 Mn2 -25(10) . . . . ?
O3 Mn1 O1 Mn2 -172.4(3) . . . . ?
O7 Mn1 O1 Mn2 99.5(3) . . . . ?
O9 Mn1 O1 Mn2 -85.4(3) . . . . ?
O12 Mn2 O1 Mn6 -136.1(8) . . . . ?
O2 Mn2 O1 Mn6 146.0(4) . . . . ?
O11 Mn2 O1 Mn6 -64.3(4) . . . . ?
O13 Mn2 O1 Mn6 42.1(4) . . . . ?
Mn3 Mn2 O1 Mn6 -81.6(4) . . . . ?
Mn1 Mn2 O1 Mn6 148.6(5) . . . . ?
O12 Mn2 O1 Mn1 75.3(10) . . . . ?
O2 Mn2 O1 Mn1 -2.6(2) . . . . ?
O11 Mn2 O1 Mn1 147.1(3) . . . . ?
O13 Mn2 O1 Mn1 -106.5(3) . . . . ?
Mn3 Mn2 O1 Mn1 129.83(18) . . . . ?
O1 Mn1 O2 Mn8 131.9(4) . . . . ?
O5 Mn1 O2 Mn8 -48.8(4) . . . . ?
O3 Mn1 O2 Mn8 -171(3) . . . . ?
O7 Mn1 O2 Mn8 38.6(4) . . . . ?
O9 Mn1 O2 Mn8 -141.9(4) . . . . ?
Mn2 Mn1 O2 Mn8 134.5(5) . . . . ?
O1 Mn1 O2 Mn2 -2.6(2) . . . . ?
O5 Mn1 O2 Mn2 176.6(2) . . . . ?
O3 Mn1 O2 Mn2 54(3) . . . . ?
O7 Mn1 O2 Mn2 -95.9(3) . . . . ?
O9 Mn1 O2 Mn2 83.5(3) . . . . ?
O30 Mn8 O2 Mn1 -139.9(4) . . . . ?
O6 Mn8 O2 Mn1 34.9(4) . . . . ?
O32 Mn8 O2 Mn1 -86.2(16) . . . . ?
O35 Mn8 O2 Mn1 124.0(4) . . . . ?
O8 Mn8 O2 Mn1 -56.4(4) . . . . ?
Mn7 Mn8 O2 Mn1 -103.2(3) . . . . ?
O30 Mn8 O2 Mn2 -15.7(3) . . . . ?
O6 Mn8 O2 Mn2 159.1(3) . . . . ?
O32 Mn8 O2 Mn2 38.1(17) . . . . ?
O35 Mn8 O2 Mn2 -111.8(3) . . . . ?
O8 Mn8 O2 Mn2 67.9(3) . . . . ?
Mn7 Mn8 O2 Mn2 21.0(3) . . . . ?
O1 Mn2 O2 Mn1 2.6(2) . . . . ?
O12 Mn2 O2 Mn1 -160.6(2) . . . . ?
O11 Mn2 O2 Mn1 -81.1(6) . . . . ?
O13 Mn2 O2 Mn1 98.9(3) . . . . ?
Mn3 Mn2 O2 Mn1 -133.27(17) . . . . ?
O1 Mn2 O2 Mn8 -132.1(4) . . . . ?
O12 Mn2 O2 Mn8 64.6(4) . . . . ?
O11 Mn2 O2 Mn8 144.2(4) . . . . ?
O13 Mn2 O2 Mn8 -35.8(4) . . . . ?
Mn3 Mn2 O2 Mn8 92.0(3) . . . . ?
Mn1 Mn2 O2 Mn8 -134.8(5) . . . . ?
O2 Mn1 O3 C1 -82(3) . . . . ?
O1 Mn1 O3 C1 -25.3(8) . . . . ?
O5 Mn1 O3 C1 155.5(8) . . . . ?
O7 Mn1 O3 C1 68.7(8) . . . . ?
O9 Mn1 O3 C1 -111.0(8) . . . . ?
Mn2 Mn1 O3 C1 -32.3(9) . . . . ?
O21 Mn6 O4 C1 -128(4) . . . . ?
O1 Mn6 O4 C1 -19.5(9) . . . . ?
O27 Mn6 O4 C1 -177.2(9) . . . . ?
O29 Mn6 O4 C1 83.5(9) . . . . ?
O2 Mn1 O5 C8 44.0(7) . . . . ?
O1 Mn1 O5 C8 72(10) . . . . ?
O3 Mn1 O5 C8 -141.0(7) . . . . ?
O7 Mn1 O5 C8 -53.1(7) . . . . ?
O9 Mn1 O5 C8 131.9(7) . . . . ?
Mn2 Mn1 O5 C8 47.3(8) . . . . ?
O30 Mn8 O6 C8 118(2) . . . . ?
O2 Mn8 O6 C8 -4.9(9) . . . . ?
O32 Mn8 O6 C8 166.9(9) . . . . ?
O35 Mn8 O6 C8 -103.1(9) . . . . ?
O8 Mn8 O6 C8 86.0(9) . . . . ?
Mn7 Mn8 O6 C8 94.2(8) . . . . ?
O2 Mn1 O7 C15 12.2(10) . . . . ?
O1 Mn1 O7 C15 -71.0(10) . . . . ?
O5 Mn1 O7 C15 107.7(10) . . . . ?
O3 Mn1 O7 C15 -164.9(10) . . . . ?
O9 Mn1 O7 C15 -161(3) . . . . ?
Mn2 Mn1 O7 C15 -29.9(10) . . . . ?
O13 Mn7 O8 C15 -37.4(9) . . . . ?
O30 Mn7 O8 C15 -128.3(9) . . . . ?
O25 Mn7 O8 C15 61.0(9) . . . . ?
O31 Mn7 O8 C15 145.5(9) . . . . ?
O33 Mn7 O8 C15 -145.7(12) . . . . ?
Mn8 Mn7 O8 C15 -132.5(9) . . . . ?
O13 Mn7 O8 Mn8 95.1(2) . . . . ?
O30 Mn7 O8 Mn8 4.2(2) . . . . ?
O25 Mn7 O8 Mn8 -166.5(2) . . . . ?
O31 Mn7 O8 Mn8 -82.0(2) . . . . ?
O33 Mn7 O8 Mn8 -13.2(13) . . . . ?
O30 Mn8 O8 C15 137.5(8) . . . . ?
O2 Mn8 O8 C15 49.7(7) . . . . ?
O6 Mn8 O8 C15 -45.9(8) . . . . ?
O32 Mn8 O8 C15 -135.2(8) . . . . ?
O35 Mn8 O8 C15 -132.5(14) . . . . ?
Mn7 Mn8 O8 C15 141.7(8) . . . . ?
O30 Mn8 O8 Mn7 -4.3(2) . . . . ?
O2 Mn8 O8 Mn7 -92.1(2) . . . . ?
O6 Mn8 O8 Mn7 172.4(2) . . . . ?
O32 Mn8 O8 Mn7 83.1(2) . . . . ?
O35 Mn8 O8 Mn7 85.7(15) . . . . ?
O2 Mn1 O9 C22 -123.2(7) . . . . ?
O1 Mn1 O9 C22 -40.3(7) . . . . ?
O5 Mn1 O9 C22 141.0(7) . . . . ?
O3 Mn1 O9 C22 53.9(7) . . . . ?
O7 Mn1 O9 C22 51(3) . . . . ?
Mn2 Mn1 O9 C22 -81.5(7) . . . . ?
O12 Mn3 O11 Mn5 128.8(3) . . . . ?
O16 Mn3 O11 Mn5 -171(3) . . . . ?
O18 Mn3 O11 Mn5 -54.5(4) . . . . ?
O14 Mn3 O11 Mn5 38.2(4) . . . . ?
O20 Mn3 O11 Mn5 -144.7(3) . . . . ?
Mn2 Mn3 O11 Mn5 132.8(4) . . . . ?
O12 Mn3 O11 Mn2 -4.0(3) . . . . ?
O16 Mn3 O11 Mn2 56(3) . . . . ?
O18 Mn3 O11 Mn2 172.7(3) . . . . ?
O14 Mn3 O11 Mn2 -94.7(3) . . . . ?
O20 Mn3 O11 Mn2 82.4(3) . . . . ?
O21 Mn5 O11 Mn3 -139.5(3) . . . . ?
O19 Mn5 O11 Mn3 37.9(4) . . . . ?
O23 Mn5 O11 Mn3 -70.0(16) . . . . ?
O28 Mn5 O11 Mn3 123.4(3) . . . . ?
O15 Mn5 O11 Mn3 -56.2(3) . . . . ?
Mn4 Mn5 O11 Mn3 -103.0(3) . . . . ?
O21 Mn5 O11 Mn2 -16.6(3) . . . . ?
O19 Mn5 O11 Mn2 160.7(3) . . . . ?
O23 Mn5 O11 Mn2 52.8(17) . . . . ?
O28 Mn5 O11 Mn2 -113.8(3) . . . . ?
O15 Mn5 O11 Mn2 66.7(3) . . . . ?
Mn4 Mn5 O11 Mn2 19.8(3) . . . . ?
O1 Mn2 O11 Mn3 -159.6(3) . . . . ?
O12 Mn2 O11 Mn3 4.0(3) . . . . ?
O2 Mn2 O11 Mn3 -79.4(6) . . . . ?
O13 Mn2 O11 Mn3 100.6(3) . . . . ?
Mn1 Mn2 O11 Mn3 -133.07(17) . . . . ?
O1 Mn2 O11 Mn5 66.7(4) . . . . ?
O12 Mn2 O11 Mn5 -129.7(4) . . . . ?
O2 Mn2 O11 Mn5 146.9(4) . . . . ?
O13 Mn2 O11 Mn5 -33.1(4) . . . . ?
Mn3 Mn2 O11 Mn5 -133.7(5) . . . . ?
Mn1 Mn2 O11 Mn5 93.2(3) . . . . ?
O30 Mn9 O12 Mn3 153.9(4) . . . . ?
O17 Mn9 O12 Mn3 -22.9(4) . . . . ?
O34 Mn9 O12 Mn3 65.9(9) . . . . ?
O36 Mn9 O12 Mn3 -111.8(4) . . . . ?
O30 Mn9 O12 Mn2 13.7(4) . . . . ?
O17 Mn9 O12 Mn2 -163.1(4) . . . . ?
O34 Mn9 O12 Mn2 -74.2(8) . . . . ?
O36 Mn9 O12 Mn2 108.0(4) . . . . ?
O11 Mn3 O12 Mn9 -143.8(4) . . . . ?
O16 Mn3 O12 Mn9 40.4(4) . . . . ?
O18 Mn3 O12 Mn9 173(3) . . . . ?
O14 Mn3 O12 Mn9 -45.5(4) . . . . ?
O20 Mn3 O12 Mn9 128.0(4) . . . . ?
Mn2 Mn3 O12 Mn9 -147.9(6) . . . . ?
O11 Mn3 O12 Mn2 4.1(3) . . . . ?
O16 Mn3 O12 Mn2 -171.7(3) . . . . ?
O18 Mn3 O12 Mn2 -39(3) . . . . ?
O14 Mn3 O12 Mn2 102.4(3) . . . . ?
O20 Mn3 O12 Mn2 -84.2(3) . . . . ?
O1 Mn2 O12 Mn9 -140.3(8) . . . . ?
O2 Mn2 O12 Mn9 -64.4(4) . . . . ?
O11 Mn2 O12 Mn9 145.9(4) . . . . ?
O13 Mn2 O12 Mn9 41.5(4) . . . . ?
Mn3 Mn2 O12 Mn9 149.8(5) . . . . ?
Mn1 Mn2 O12 Mn9 -81.3(4) . . . . ?
O1 Mn2 O12 Mn3 69.9(10) . . . . ?
O2 Mn2 O12 Mn3 145.8(3) . . . . ?
O11 Mn2 O12 Mn3 -3.9(2) . . . . ?
O13 Mn2 O12 Mn3 -108.3(3) . . . . ?
Mn1 Mn2 O12 Mn3 128.9(2) . . . . ?
O21 Mn4 O13 Mn7 -164.8(4) . . . . ?
O24 Mn4 O13 Mn7 9.6(5) . . . . ?
O22 Mn4 O13 Mn7 127.5(18) . . . . ?
O26 Mn4 O13 Mn7 -81.8(4) . . . . ?
O15 Mn4 O13 Mn7 109.5(4) . . . . ?
Mn5 Mn4 O13 Mn7 158.4(4) . . . . ?
O21 Mn4 O13 Mn2 17.8(4) . . . . ?
O24 Mn4 O13 Mn2 -167.9(3) . . . . ?
O22 Mn4 O13 Mn2 -50(2) . . . . ?
O26 Mn4 O13 Mn2 100.8(3) . . . . ?
O15 Mn4 O13 Mn2 -67.9(3) . . . . ?
Mn5 Mn4 O13 Mn2 -19.0(3) . . . . ?
O30 Mn7 O13 Mn4 -162.3(4) . . . . ?
O25 Mn7 O13 Mn4 12.9(5) . . . . ?
O31 Mn7 O13 Mn4 143(3) . . . . ?
O33 Mn7 O13 Mn4 -79.0(4) . . . . ?
O8 Mn7 O13 Mn4 111.7(4) . . . . ?
Mn8 Mn7 O13 Mn4 161.7(4) . . . . ?
O30 Mn7 O13 Mn2 15.2(3) . . . . ?
O25 Mn7 O13 Mn2 -169.6(3) . . . . ?
O31 Mn7 O13 Mn2 -39(3) . . . . ?
O33 Mn7 O13 Mn2 98.5(3) . . . . ?
O8 Mn7 O13 Mn2 -70.8(3) . . . . ?
Mn8 Mn7 O13 Mn2 -20.8(3) . . . . ?
O1 Mn2 O13 Mn4 -63.4(4) . . . . ?
O12 Mn2 O13 Mn4 116.1(4) . . . . ?
O2 Mn2 O13 Mn4 -146.5(3) . . . . ?
O11 Mn2 O13 Mn4 33.5(4) . . . . ?
Mn3 Mn2 O13 Mn4 75.2(3) . . . . ?
Mn1 Mn2 O13 Mn4 -104.5(3) . . . . ?
O1 Mn2 O13 Mn7 118.8(3) . . . . ?
O12 Mn2 O13 Mn7 -61.7(4) . . . . ?
O2 Mn2 O13 Mn7 35.7(4) . . . . ?
O11 Mn2 O13 Mn7 -144.3(3) . . . . ?
Mn3 Mn2 O13 Mn7 -102.5(3) . . . . ?
Mn1 Mn2 O13 Mn7 77.8(3) . . . . ?
O11 Mn3 O14 C28 11.5(8) . . . . ?
O12 Mn3 O14 C28 -72.2(8) . . . . ?
O16 Mn3 O14 C28 -166.1(8) . . . . ?
O18 Mn3 O14 C28 104.8(8) . . . . ?
O20 Mn3 O14 C28 -143.8(18) . . . . ?
Mn2 Mn3 O14 C28 -31.2(8) . . . . ?
O13 Mn4 O15 C28 -41.2(9) . . . . ?
O21 Mn4 O15 C28 -131.4(9) . . . . ?
O24 Mn4 O15 C28 57.7(9) . . . . ?
O22 Mn4 O15 C28 141.4(9) . . . . ?
O26 Mn4 O15 C28 -159.2(11) . . . . ?
Mn5 Mn4 O15 C28 -136.4(10) . . . . ?
O13 Mn4 O15 Mn5 95.2(2) . . . . ?
O21 Mn4 O15 Mn5 5.0(2) . . . . ?
O24 Mn4 O15 Mn5 -166.0(3) . . . . ?
O22 Mn4 O15 Mn5 -82.2(2) . . . . ?
O26 Mn4 O15 Mn5 -22.9(12) . . . . ?
O21 Mn5 O15 C28 140.2(8) . . . . ?
O11 Mn5 O15 C28 51.6(7) . . . . ?
O19 Mn5 O15 C28 -42.2(8) . . . . ?
O23 Mn5 O15 C28 -131.0(8) . . . . ?
O28 Mn5 O15 C28 -125.7(15) . . . . ?
Mn4 Mn5 O15 C28 145.1(8) . . . . ?
O21 Mn5 O15 Mn4 -5.0(2) . . . . ?
O11 Mn5 O15 Mn4 -93.5(2) . . . . ?
O19 Mn5 O15 Mn4 172.7(3) . . . . ?
O23 Mn5 O15 Mn4 83.9(3) . . . . ?
O28 Mn5 O15 Mn4 89.2(15) . . . . ?
O11 Mn3 O16 C35 -95(3) . . . . ?
O12 Mn3 O16 C35 -35.2(8) . . . . ?
O18 Mn3 O16 C35 148.3(8) . . . . ?
O14 Mn3 O16 C35 56.1(8) . . . . ?
O20 Mn3 O16 C35 -121.3(8) . . . . ?
Mn2 Mn3 O16 C35 -43.0(9) . . . . ?
O12 Mn9 O17 C35 -16.2(9) . . . . ?
O30 Mn9 O17 C35 -121(5) . . . . ?
O34 Mn9 O17 C35 -174.6(9) . . . . ?
O36 Mn9 O17 C35 87.4(9) . . . . ?
O11 Mn3 O18 C42 37.4(9) . . . . ?
O12 Mn3 O18 C42 80(4) . . . . ?
O16 Mn3 O18 C42 -146.9(8) . . . . ?
O14 Mn3 O18 C42 -61.2(9) . . . . ?
O20 Mn3 O18 C42 125.3(8) . . . . ?
Mn2 Mn3 O18 C42 44.3(9) . . . . ?
O21 Mn5 O19 C42 143(4) . . . . ?
O11 Mn5 O19 C42 11.7(8) . . . . ?
O23 Mn5 O19 C42 -178.5(8) . . . . ?
O28 Mn5 O19 C42 -87.7(8) . . . . ?
O15 Mn5 O19 C42 101.9(8) . . . . ?
Mn4 Mn5 O19 C42 110.2(8) . . . . ?
O11 Mn3 O20 C49 -128.5(8) . . . . ?
O12 Mn3 O20 C49 -44.9(8) . . . . ?
O16 Mn3 O20 C49 49.3(8) . . . . ?
O18 Mn3 O20 C49 138.5(8) . . . . ?
O14 Mn3 O20 C49 27(2) . . . . ?
Mn2 Mn3 O20 C49 -86.5(7) . . . . ?
O1 Mn6 O21 Mn4 -90.8(4) . . . . ?
O4 Mn6 O21 Mn4 18(4) . . . . ?
O27 Mn6 O21 Mn4 66.9(4) . . . . ?
O29 Mn6 O21 Mn4 166.2(4) . . . . ?
O1 Mn6 O21 Mn5 74.7(4) . . . . ?
O4 Mn6 O21 Mn5 -176(4) . . . . ?
O27 Mn6 O21 Mn5 -127.6(4) . . . . ?
O29 Mn6 O21 Mn5 -28.3(5) . . . . ?
O13 Mn4 O21 Mn6 72.0(4) . . . . ?
O24 Mn4 O21 Mn6 -75.9(17) . . . . ?
O22 Mn4 O21 Mn6 -115.6(4) . . . . ?
O26 Mn4 O21 Mn6 -24.0(4) . . . . ?
O15 Mn4 O21 Mn6 162.0(4) . . . . ?
Mn5 Mn4 O21 Mn6 168.2(6) . . . . ?
O13 Mn4 O21 Mn5 -96.2(3) . . . . ?
O24 Mn4 O21 Mn5 115.9(15) . . . . ?
O22 Mn4 O21 Mn5 76.2(3) . . . . ?
O26 Mn4 O21 Mn5 167.8(3) . . . . ?
O15 Mn4 O21 Mn5 -6.3(3) . . . . ?
O11 Mn5 O21 Mn6 -71.3(4) . . . . ?
O19 Mn5 O21 Mn6 157(4) . . . . ?
O23 Mn5 O21 Mn6 118.8(4) . . . . ?
O28 Mn5 O21 Mn6 28.2(5) . . . . ?
O15 Mn5 O21 Mn6 -161.4(5) . . . . ?
Mn4 Mn5 O21 Mn6 -167.5(6) . . . . ?
O11 Mn5 O21 Mn4 96.2(3) . . . . ?
O19 Mn5 O21 Mn4 -35(5) . . . . ?
O23 Mn5 O21 Mn4 -73.8(3) . . . . ?
O28 Mn5 O21 Mn4 -164.3(3) . . . . ?
O15 Mn5 O21 Mn4 6.1(3) . . . . ?
O13 Mn4 O22 C55 31(2) . . . . ?
O21 Mn4 O22 C55 -36.7(8) . . . . ?
O24 Mn4 O22 C55 150.1(8) . . . . ?
O26 Mn4 O22 C55 -119.6(8) . . . . ?
O15 Mn4 O22 C55 49.4(8) . . . . ?
Mn5 Mn4 O22 C55 -0.2(8) . . . . ?
O21 Mn5 O23 C55 29.2(8) . . . . ?
O11 Mn5 O23 C55 -40(2) . . . . ?
O19 Mn5 O23 C55 -148.6(8) . . . . ?
O28 Mn5 O23 C55 126.4(8) . . . . ?
O15 Mn5 O23 C55 -54.5(8) . . . . ?
Mn4 Mn5 O23 C55 -6.6(8) . . . . ?
O13 Mn4 O24 C62 -41.2(9) . . . . ?
O21 Mn4 O24 C62 106.2(17) . . . . ?
O22 Mn4 O24 C62 146.1(9) . . . . ?
O26 Mn4 O24 C62 54.9(9) . . . . ?
O15 Mn4 O24 C62 -132.7(8) . . . . ?
Mn5 Mn4 O24 C62 -152.1(7) . . . . ?
O13 Mn7 O25 C62 -28.7(9) . . . . ?
O30 Mn7 O25 C62 123.4(15) . . . . ?
O31 Mn7 O25 C62 155.5(9) . . . . ?
O33 Mn7 O25 C62 64.4(9) . . . . ?
O8 Mn7 O25 C62 -120.6(9) . . . . ?
Mn8 Mn7 O25 C62 -139.5(8) . . . . ?
O13 Mn4 O26 C69 -141.9(8) . . . . ?
O21 Mn4 O26 C69 -52.5(8) . . . . ?
O24 Mn4 O26 C69 119.2(8) . . . . ?
O22 Mn4 O26 C69 34.0(8) . . . . ?
O15 Mn4 O26 C69 -24.4(16) . . . . ?
Mn5 Mn4 O26 C69 -44.1(8) . . . . ?
O21 Mn6 O27 C69 -59.2(7) . . . . ?
O1 Mn6 O27 C69 29.1(10) . . . . ?
O4 Mn6 O27 C69 117.5(7) . . . . ?
O29 Mn6 O27 C69 -157.1(6) . . . . ?
O21 Mn5 O28 C76 -8.8(8) . . . . ?
O11 Mn5 O28 C76 81.0(8) . . . . ?
O19 Mn5 O28 C76 173.9(8) . . . . ?
O23 Mn5 O28 C76 -96.5(8) . . . . ?
O15 Mn5 O28 C76 -101.8(17) . . . . ?
Mn4 Mn5 O28 C76 -21.4(9) . . . . ?
O21 Mn6 O29 C76 9.5(9) . . . . ?
O1 Mn6 O29 C76 -80.9(9) . . . . ?
O4 Mn6 O29 C76 -172.9(9) . . . . ?
O27 Mn6 O29 C76 101.5(9) . . . . ?
O2 Mn8 O30 Mn9 -72.9(4) . . . . ?
O6 Mn8 O30 Mn9 164(2) . . . . ?
O32 Mn8 O30 Mn9 114.9(4) . . . . ?
O35 Mn8 O30 Mn9 25.3(5) . . . . ?
O8 Mn8 O30 Mn9 -163.8(4) . . . . ?
Mn7 Mn8 O30 Mn9 -169.0(6) . . . . ?
O2 Mn8 O30 Mn7 96.2(3) . . . . ?
O6 Mn8 O30 Mn7 -27(3) . . . . ?
O32 Mn8 O30 Mn7 -76.1(3) . . . . ?
O35 Mn8 O30 Mn7 -165.6(3) . . . . ?
O8 Mn8 O30 Mn7 5.2(3) . . . . ?
O12 Mn9 O30 Mn8 74.5(4) . . . . ?
O17 Mn9 O30 Mn8 180(100) . . . . ?
O34 Mn9 O30 Mn8 -127.0(4) . . . . ?
O36 Mn9 O30 Mn8 -28.9(5) . . . . ?
O12 Mn9 O30 Mn7 -93.2(4) . . . . ?
O17 Mn9 O30 Mn7 12(5) . . . . ?
O34 Mn9 O30 Mn7 65.2(4) . . . . ?
O36 Mn9 O30 Mn7 163.3(3) . . . . ?
O13 Mn7 O30 Mn8 -96.1(3) . . . . ?
O25 Mn7 O30 Mn8 111.5(15) . . . . ?
O31 Mn7 O30 Mn8 79.5(3) . . . . ?
O33 Mn7 O30 Mn8 171.2(3) . . . . ?
O8 Mn7 O30 Mn8 -5.5(3) . . . . ?
O13 Mn7 O30 Mn9 74.4(4) . . . . ?
O25 Mn7 O30 Mn9 -78.0(16) . . . . ?
O31 Mn7 O30 Mn9 -110.1(4) . . . . ?
O33 Mn7 O30 Mn9 -18.4(3) . . . . ?
O8 Mn7 O30 Mn9 165.0(4) . . . . ?
Mn8 Mn7 O30 Mn9 170.5(5) . . . . ?
O13 Mn7 O31 C83 23(3) . . . . ?
O30 Mn7 O31 C83 -31.6(7) . . . . ?
O25 Mn7 O31 C83 153.9(8) . . . . ?
O33 Mn7 O31 C83 -114.7(8) . . . . ?
O8 Mn7 O31 C83 54.8(7) . . . . ?
Mn8 Mn7 O31 C83 4.4(7) . . . . ?
O30 Mn8 O32 C83 24.9(8) . . . . ?
O2 Mn8 O32 C83 -29(2) . . . . ?
O6 Mn8 O32 C83 -150.5(8) . . . . ?
O35 Mn8 O32 C83 121.2(8) . . . . ?
O8 Mn8 O32 C83 -59.2(8) . . . . ?
Mn7 Mn8 O32 C83 -11.6(7) . . . . ?
O13 Mn7 O33 C90 -150.1(7) . . . . ?
O30 Mn7 O33 C90 -59.6(7) . . . . ?
O25 Mn7 O33 C90 111.5(7) . . . . ?
O31 Mn7 O33 C90 26.1(7) . . . . ?
O8 Mn7 O33 C90 -42.1(16) . . . . ?
Mn8 Mn7 O33 C90 -53.6(7) . . . . ?
O12 Mn9 O34 C90 24.1(10) . . . . ?
O30 Mn9 O34 C90 -62.9(6) . . . . ?
O17 Mn9 O34 C90 114.4(6) . . . . ?
O36 Mn9 O34 C90 -158.1(6) . . . . ?
O30 Mn8 O35 C97 -0.5(8) . . . . ?
O2 Mn8 O35 C97 88.3(8) . . . . ?
O6 Mn8 O35 C97 -176.4(8) . . . . ?
O32 Mn8 O35 C97 -86.9(8) . . . . ?
O8 Mn8 O35 C97 -89.5(17) . . . . ?
Mn7 Mn8 O35 C97 -12.0(9) . . . . ?
O12 Mn9 O36 C97 -75.8(9) . . . . ?
O30 Mn9 O36 C97 12.3(9) . . . . ?
O17 Mn9 O36 C97 -169.3(9) . . . . ?
O34 Mn9 O36 C97 105.1(9) . . . . ?
Mn6 O4 C1 O3 39.0(15) . . . . ?
Mn6 O4 C1 C2 -142.8(7) . . . . ?
Mn1 O3 C1 O4 -8.7(15) . . . . ?
Mn1 O3 C1 C2 173.1(6) . . . . ?
O4 C1 C2 C3 -157.2(10) . . . . ?
O3 C1 C2 C3 21.2(14) . . . . ?
O4 C1 C2 C7 26.1(14) . . . . ?
O3 C1 C2 C7 -155.6(9) . . . . ?
C7 C2 C3 C4 -0.1(15) . . . . ?
C1 C2 C3 C4 -176.9(9) . . . . ?
C2 C3 C4 C5 -2.4(17) . . . . ?
C3 C4 C5 C6 4.1(19) . . . . ?
C4 C5 C6 C7 -3.4(19) . . . . ?
C5 C6 C7 C2 0.9(17) . . . . ?
C3 C2 C7 C6 0.8(15) . . . . ?
C1 C2 C7 C6 177.8(9) . . . . ?
Mn8 O6 C8 O5 -0.1(15) . . . . ?
Mn8 O6 C8 C9 -178.9(6) . . . . ?
Mn1 O5 C8 O6 -23.6(13) . . . . ?
Mn1 O5 C8 C9 155.2(6) . . . . ?
O6 C8 C9 C14 -22.3(13) . . . . ?
O5 C8 C9 C14 158.7(9) . . . . ?
O6 C8 C9 C10 156.1(9) . . . . ?
O5 C8 C9 C10 -22.9(13) . . . . ?
C14 C9 C10 C11 1.8(14) . . . . ?
C8 C9 C10 C11 -176.6(9) . . . . ?
C9 C10 C11 C12 -2.9(15) . . . . ?
C10 C11 C12 C13 1.4(15) . . . . ?
C11 C12 C13 C14 1.2(15) . . . . ?
C12 C13 C14 C9 -2.3(15) . . . . ?
C10 C9 C14 C13 0.8(14) . . . . ?
C8 C9 C14 C13 179.3(9) . . . . ?
Mn1 O7 C15 O8 -21.2(16) . . . . ?
Mn1 O7 C15 C16 159.9(7) . . . . ?
Mn7 O8 C15 O7 103.4(11) . . . . ?
Mn8 O8 C15 O7 -15.1(14) . . . . ?
Mn7 O8 C15 C16 -77.7(12) . . . . ?
Mn8 O8 C15 C16 163.8(6) . . . . ?
O7 C15 C16 C17 0.2(15) . . . . ?
O8 C15 C16 C17 -178.8(9) . . . . ?
O7 C15 C16 C21 -178.9(10) . . . . ?
O8 C15 C16 C21 2.2(15) . . . . ?
C21 C16 C17 C18 0.3(16) . . . . ?
C15 C16 C17 C18 -178.8(10) . . . . ?
C16 C17 C18 C19 3.9(18) . . . . ?
C17 C18 C19 C20 -4.0(19) . . . . ?
C18 C19 C20 C21 -0.2(18) . . . . ?
C17 C16 C21 C20 -4.4(17) . . . . ?
C15 C16 C21 C20 174.6(9) . . . . ?
C19 C20 C21 C16 4.4(18) . . . . ?
Mn1 O9 C22 N1 106.5(9) . . . . ?
Mn1 O9 C22 C23 -78.4(10) . . . . ?
C26 N1 C22 O9 176.8(8) . . . . ?
C26 N1 C22 C23 1.6(14) . . . . ?
O9 C22 C23 C24 -176.2(9) . . . . ?
N1 C22 C23 C24 -1.0(14) . . . . ?
C22 C23 C24 C25 1.5(15) . . . . ?
C23 C24 C25 C26 -2.5(16) . . . . ?
C24 C25 C26 N1 2.9(14) . . . . ?
C24 C25 C26 C27 -178.3(10) . . . . ?
C22 N1 C26 C25 -2.5(14) . . . . ?
C22 N1 C26 C27 178.6(9) . . . . ?
Mn3 O14 C28 O15 -19.3(14) . . . . ?
Mn3 O14 C28 C29 163.7(6) . . . . ?
Mn4 O15 C28 O14 105.9(11) . . . . ?
Mn5 O15 C28 O14 -17.7(14) . . . . ?
Mn4 O15 C28 C29 -77.0(11) . . . . ?
Mn5 O15 C28 C29 159.4(6) . . . . ?
O14 C28 C29 C30 167.1(9) . . . . ?
O15 C28 C29 C30 -10.1(14) . . . . ?
O14 C28 C29 C34 -15.5(14) . . . . ?
O15 C28 C29 C34 167.3(9) . . . . ?
C34 C29 C30 C31 5.2(15) . . . . ?
C28 C29 C30 C31 -177.6(9) . . . . ?
C29 C30 C31 C32 -2.9(16) . . . . ?
C30 C31 C32 C33 -0.9(17) . . . . ?
C31 C32 C33 C34 2.6(17) . . . . ?
C30 C29 C34 C33 -3.5(15) . . . . ?
C28 C29 C34 C33 179.1(8) . . . . ?
C32 C33 C34 C29 -0.5(16) . . . . ?
Mn3 O16 C35 O17 8.8(14) . . . . ?
Mn3 O16 C35 C36 -172.0(6) . . . . ?
Mn9 O17 C35 O16 24.8(15) . . . . ?
Mn9 O17 C35 C36 -154.4(6) . . . . ?
O16 C35 C36 C41 178.4(9) . . . . ?
O17 C35 C36 C41 -2.3(14) . . . . ?
O16 C35 C36 C37 -0.9(14) . . . . ?
O17 C35 C36 C37 178.3(9) . . . . ?
C41 C36 C37 C38 -1.8(16) . . . . ?
C35 C36 C37 C38 177.5(9) . . . . ?
C36 C37 C38 C39 -1.4(17) . . . . ?
C37 C38 C39 C40 4.1(19) . . . . ?
C38 C39 C40 C41 -3(2) . . . . ?
C37 C36 C41 C40 2.5(17) . . . . ?
C35 C36 C41 C40 -176.8(10) . . . . ?
C39 C40 C41 C36 0.0(19) . . . . ?
Mn3 O18 C42 O19 2.5(16) . . . . ?
Mn3 O18 C42 C43 180.0(6) . . . . ?
Mn5 O19 C42 O18 -33.7(15) . . . . ?
Mn5 O19 C42 C43 148.8(7) . . . . ?
O18 C42 C43 C48 173.5(11) . . . . ?
O19 C42 C43 C48 -8.8(16) . . . . ?
O18 C42 C43 C44 -0.1(15) . . . . ?
O19 C42 C43 C44 177.6(9) . . . . ?
C48 C43 C44 C45 4.1(17) . . . . ?
C42 C43 C44 C45 177.6(9) . . . . ?
C43 C44 C45 C46 -0.3(18) . . . . ?
C44 C45 C46 C47 -2(2) . . . . ?
C45 C46 C47 C48 0(2) . . . . ?
C44 C43 C48 C47 -6(2) . . . . ?
C42 C43 C48 C47 -179.4(12) . . . . ?
C46 C47 C48 C43 4(2) . . . . ?
Mn3 O20 C49 N2 109.4(8) . . . . ?
Mn3 O20 C49 C50 -72.1(12) . . . . ?
C53 N2 C49 O20 178.1(8) . . . . ?
C53 N2 C49 C50 -0.4(14) . . . . ?
O20 C49 C50 C51 -178.5(9) . . . . ?
N2 C49 C50 C51 0.0(15) . . . . ?
C49 C50 C51 C52 0.6(15) . . . . ?
C50 C51 C52 C53 -0.8(15) . . . . ?
C51 C52 C53 N2 0.3(15) . . . . ?
C51 C52 C53 C54 -177.4(9) . . . . ?
C49 N2 C53 C52 0.3(14) . . . . ?
C49 N2 C53 C54 178.2(8) . . . . ?
Mn5 O23 C55 O22 9.1(15) . . . . ?
Mn5 O23 C55 C56 -172.9(7) . . . . ?
Mn4 O22 C55 O23 -4.7(15) . . . . ?
Mn4 O22 C55 C56 177.2(6) . . . . ?
O23 C55 C56 C61 163.8(10) . . . . ?
O22 C55 C56 C61 -17.9(15) . . . . ?
O23 C55 C56 C57 -18.0(16) . . . . ?
O22 C55 C56 C57 160.2(10) . . . . ?
C61 C56 C57 C58 -1.8(18) . . . . ?
C55 C56 C57 C58 -179.9(11) . . . . ?
C56 C57 C58 C59 -1(2) . . . . ?
C57 C58 C59 C60 1(3) . . . . ?
C58 C59 C60 C61 0(3) . . . . ?
C59 C60 C61 C56 -3(2) . . . . ?
C57 C56 C61 C60 3.5(19) . . . . ?
C55 C56 C61 C60 -178.4(11) . . . . ?
Mn7 O25 C62 O24 5.9(16) . . . . ?
Mn7 O25 C62 C63 -167.9(6) . . . . ?
Mn4 O24 C62 O25 36.9(15) . . . . ?
Mn4 O24 C62 C63 -149.3(7) . . . . ?
O25 C62 C63 C68 -1.1(16) . . . . ?
O24 C62 C63 C68 -175.2(10) . . . . ?
O25 C62 C63 C64 -176.8(9) . . . . ?
O24 C62 C63 C64 9.1(15) . . . . ?
C68 C63 C64 C65 1.4(16) . . . . ?
C62 C63 C64 C65 177.2(9) . . . . ?
C63 C64 C65 C66 -1.6(16) . . . . ?
C64 C65 C66 C67 2.4(18) . . . . ?
C65 C66 C67 C68 -3.0(19) . . . . ?
C64 C63 C68 C67 -2.0(17) . . . . ?
C62 C63 C68 C67 -177.7(10) . . . . ?
C66 C67 C68 C63 2.8(19) . . . . ?
Mn4 O26 C69 O27 69.7(11) . . . . ?
Mn4 O26 C69 C70 -108.7(9) . . . . ?
Mn6 O27 C69 O26 -0.6(12) . . . . ?
Mn6 O27 C69 C70 177.8(6) . . . . ?
O26 C69 C70 C75 169.7(10) . . . . ?
O27 C69 C70 C75 -8.8(15) . . . . ?
O26 C69 C70 C71 -10.7(15) . . . . ?
O27 C69 C70 C71 170.9(9) . . . . ?
C75 C70 C71 C72 -1.0(18) . . . . ?
C69 C70 C71 C72 179.4(11) . . . . ?
C70 C71 C72 C73 0(2) . . . . ?
C71 C72 C73 C74 0(2) . . . . ?
C72 C73 C74 C75 1(2) . . . . ?
C71 C70 C75 C74 2.0(18) . . . . ?
C69 C70 C75 C74 -178.4(10) . . . . ?
C73 C74 C75 C70 -2(2) . . . . ?
Mn6 O29 C76 O28 6.7(16) . . . . ?
Mn6 O29 C76 C77 -176.2(6) . . . . ?
Mn5 O28 C76 O29 -6.8(15) . . . . ?
Mn5 O28 C76 C77 176.1(6) . . . . ?
O29 C76 C77 C78 177.3(9) . . . . ?
O28 C76 C77 C78 -5.3(14) . . . . ?
O29 C76 C77 C82 1.1(14) . . . . ?
O28 C76 C77 C82 178.5(9) . . . . ?
C82 C77 C78 C79 -2.3(16) . . . . ?
C76 C77 C78 C79 -178.5(9) . . . . ?
C77 C78 C79 C80 -1.4(16) . . . . ?
C78 C79 C80 C81 3.5(17) . . . . ?
C79 C80 C81 C82 -1.7(18) . . . . ?
C80 C81 C82 C77 -2.2(17) . . . . ?
C78 C77 C82 C81 4.2(16) . . . . ?
C76 C77 C82 C81 -179.5(9) . . . . ?
Mn7 O31 C83 O32 -15.7(14) . . . . ?
Mn7 O31 C83 C84 167.7(6) . . . . ?
Mn8 O32 C83 O31 20.5(14) . . . . ?
Mn8 O32 C83 C84 -162.9(6) . . . . ?
O31 C83 C84 C85 170.0(9) . . . . ?
O32 C83 C84 C85 -7.0(13) . . . . ?
O31 C83 C84 C89 -12.6(13) . . . . ?
O32 C83 C84 C89 170.4(9) . . . . ?
C89 C84 C85 C86 0.7(15) . . . . ?
C83 C84 C85 C86 178.2(9) . . . . ?
C84 C85 C86 C87 0.2(16) . . . . ?
C85 C86 C87 C88 0.3(17) . . . . ?
C86 C87 C88 C89 -1.7(18) . . . . ?
C87 C88 C89 C84 2.6(16) . . . . ?
C85 C84 C89 C88 -2.1(15) . . . . ?
C83 C84 C89 C88 -179.6(9) . . . . ?
Mn7 O33 C90 O34 74.3(10) . . . . ?
Mn7 O33 C90 C91 -106.1(9) . . . . ?
Mn9 O34 C90 O33 0.3(11) . . . . ?
Mn9 O34 C90 C91 -179.3(7) . . . . ?
O33 C90 C91 C96 171.6(9) . . . . ?
O34 C90 C91 C96 -8.7(14) . . . . ?
O33 C90 C91 C92 -5.3(14) . . . . ?
O34 C90 C91 C92 174.3(9) . . . . ?
C96 C91 C92 C93 -1.2(17) . . . . ?
C90 C91 C92 C93 175.9(11) . . . . ?
C91 C92 C93 C94 -0.2(19) . . . . ?
C92 C93 C94 C95 0(2) . . . . ?
C93 C94 C95 C96 2.1(19) . . . . ?
C92 C91 C96 C95 3.0(15) . . . . ?
C90 C91 C96 C95 -173.9(9) . . . . ?
C94 C95 C96 C91 -3.5(16) . . . . ?
Mn9 O36 C97 O35 7.1(16) . . . . ?
Mn9 O36 C97 C98 -175.1(6) . . . . ?
Mn8 O35 C97 O36 -14.3(14) . . . . ?
Mn8 O35 C97 C98 167.9(6) . . . . ?
O36 C97 C98 C99 176.1(9) . . . . ?
O35 C97 C98 C99 -5.8(14) . . . . ?
O36 C97 C98 C103 -1.2(14) . . . . ?
O35 C97 C98 C103 176.9(8) . . . . ?
C103 C98 C99 C100 0.2(15) . . . . ?
C97 C98 C99 C100 -177.2(9) . . . . ?
C98 C99 C100 C101 -0.3(17) . . . . ?
C99 C100 C101 C102 0.6(18) . . . . ?
C100 C101 C102 C103 -0.8(18) . . . . ?
C101 C102 C103 C98 0.6(16) . . . . ?
C99 C98 C103 C102 -0.4(15) . . . . ?
C97 C98 C103 C102 177.1(9) . . . . ?
C3S O1S C1S C2S -175.4(12) . . . . ?
C1S O1S C3S C4S -177.2(11) . . . . ?
C7S O2S C5S C6S -169(3) . . . . ?
C5S O2S C7S C8S -178(2) . . . . ?
